data_4337421
loop_
_publ_author_name
'McCormick, Laura J.'
'Abrahams, Brendan F.'
'Boughton, Berin A.'
'Grannas, Martin J.'
'Hudson, Timothy A.'
'Robson, Richard'

_publ_section_title
;
 Synthesis, Structure and Cation-Binding Properties of Some [4 + 4]
 Metallocyclic MO2(2+) (M = Mo or W) Derivatives of
 9-Phenyl-2,3,7-trihydroxyfluor-6-one.
;
_journal_issue 3
_journal_name_full 'Inorganic chemistry'
_journal_page_first 1721
_journal_page_last 1728
_journal_paper_doi 10.1021/ic402860r
_journal_volume 53
_journal_year 2014
_chemical_formula_sum 'C160.5 H177 N4 O29 P2 W4'
_chemical_formula_weight 3423.40
_chemical_name_systematic
;
 ?
;
_space_group_IT_number 2
_symmetry_cell_setting triclinic
_symmetry_space_group_name_Hall '-P 1'
_symmetry_space_group_name_H-M 'P -1'
_atom_sites_solution_hydrogens geom
_atom_sites_solution_primary direct
_atom_sites_solution_secondary difmap
_audit_creation_method SHELXL-97
_cell_angle_alpha 88.3120(10)
_cell_angle_beta 65.145(2)
_cell_angle_gamma 83.7260(10)
_cell_formula_units_Z 2
_cell_length_a 18.4066(4)
_cell_length_b 20.8649(2)
_cell_length_c 21.3598(5)
_cell_measurement_reflns_used 27507
_cell_measurement_temperature 130(2)
_cell_measurement_theta_max 73.1130
_cell_measurement_theta_min 4.5338
_cell_volume 7397.6(3)
_computing_cell_refinement
;
CrysAlisPro, Oxford Diffraction Ltd.,
Version 1.171.33.31 (release 08-01-2009 CrysAlis171 .NET)
(compiled Jan  8 2009,16:24:04)
;
_computing_data_collection
;
CrysAlisPro, Oxford Diffraction Ltd.,
Version 1.171.33.31 (release 08-01-2009 CrysAlis171 .NET)
(compiled Jan  8 2009,16:24:04)
;
_computing_data_reduction
;
CrysAlisPro, Oxford Diffraction Ltd.,
Version 1.171.33.31 (release 08-01-2009 CrysAlis171 .NET)
(compiled Jan  8 2009,16:24:04)
;
_computing_structure_refinement 'SHELXL-97 (Sheldrick, 1997)'
_computing_structure_solution 'SHELXS-97 (Sheldrick, 1997)'
_diffrn_ambient_temperature 130(2)
_diffrn_detector_area_resol_mean 16.0711
_diffrn_measured_fraction_theta_full 0.972
_diffrn_measured_fraction_theta_max 0.972
_diffrn_measurement_device_type 'Xcalibur, Sapphire3'
_diffrn_measurement_method 'phi and omega scans'
_diffrn_radiation_monochromator graphite
_diffrn_radiation_source 'fine-focus sealed tube'
_diffrn_radiation_type CuK\a
_diffrn_radiation_wavelength 1.54184
_diffrn_reflns_av_R_equivalents 0.0282
_diffrn_reflns_av_sigmaI/netI 0.0383
_diffrn_reflns_limit_h_max 21
_diffrn_reflns_limit_h_min -22
_diffrn_reflns_limit_k_max 24
_diffrn_reflns_limit_k_min -16
_diffrn_reflns_limit_l_max 25
_diffrn_reflns_limit_l_min -25
_diffrn_reflns_number 51124
_diffrn_reflns_theta_full 67.50
_diffrn_reflns_theta_max 67.50
_diffrn_reflns_theta_min 4.53
_exptl_absorpt_coefficient_mu 6.408
_exptl_absorpt_correction_T_max 0.573
_exptl_absorpt_correction_T_min 0.122
_exptl_absorpt_correction_type gaussian
_exptl_absorpt_process_details
;
CrysAlis RED, Oxford Diffraction Ltd.,
Version 1.171.33.31 (release 08-01-2009 CrysAlis171 .NET)
(compiled Jan  8 2009,16:24:04)
Numerical absorption correction based on gaussian integration over a multifaceted crystal model
;
_exptl_crystal_colour rod
_exptl_crystal_density_diffrn 1.537
_exptl_crystal_density_method 'not measured'
_exptl_crystal_description red
_exptl_crystal_F_000 3452
_exptl_crystal_size_max 0.71
_exptl_crystal_size_mid 0.12
_exptl_crystal_size_min 0.10
_refine_diff_density_max 3.134
_refine_diff_density_min -1.542
_refine_diff_density_rms 0.145
_refine_ls_extinction_method none
_refine_ls_goodness_of_fit_ref 1.088
_refine_ls_hydrogen_treatment constr
_refine_ls_matrix_type fullcycle
_refine_ls_number_parameters 2047
_refine_ls_number_reflns 25897
_refine_ls_number_restraints 29
_refine_ls_restrained_S_all 1.089
_refine_ls_R_factor_all 0.0769
_refine_ls_R_factor_gt 0.0612
_refine_ls_shift/su_max 0.000
_refine_ls_shift/su_mean 0.000
_refine_ls_structure_factor_coef Fsqd
_refine_ls_weighting_details 'calc w=1/[\s^2^(Fo^2^)+(0.1338P)^2^+2.1239P] where P=(Fo^2^+2Fc^2^)/3'
_refine_ls_weighting_scheme calc
_refine_ls_wR_factor_gt 0.1869
_refine_ls_wR_factor_ref 0.1964
_reflns_number_gt 19549
_reflns_number_total 25897
_reflns_threshold_expression >2sigma(I)
_cod_data_source_file ic402860r_si_002.cif
_cod_data_source_block 8_WPNP
_cod_depositor_comments
;
The following automatic conversions were performed:

'_symmetry_cell_setting' value 'Triclinic' changed to 'triclinic'
according to
/usr/data/users/saulius/automatic-downloads/current/ACS/lib/dictionaries/cif_core.dic
dictionary named 'cif_core.dic' version 2.4.2 from 2011-04-26.

Automatic conversion script
Id: cif_fix_values 2281 2013-09-26 08:29:07Z andrius 
;
_cod_original_cell_volume 7397.6(2)
_cod_original_sg_symbol_H-M P-1
_cod_original_formula_sum 'C160.50 H177 N4 O29 P2 W4'
_cod_database_code 4337421

loop_
_symmetry_equiv_pos_as_xyz
'x, y, z'
'-x, -y, -z'

loop_
_atom_site_label
_atom_site_type_symbol
_atom_site_fract_x
_atom_site_fract_y
_atom_site_fract_z
_atom_site_U_iso_or_equiv
_atom_site_adp_type
_atom_site_occupancy
_atom_site_symmetry_multiplicity
_atom_site_calc_flag
_atom_site_refinement_flags
_atom_site_disorder_assembly
_atom_site_disorder_group
O1M O 0.7759(14) 0.1726(11) 0.7887(12) 0.104(6) Uani 0.39 1 d P . .
C1M C 0.738(2) 0.2302(15) 0.7864(16) 0.091(8) Uani 0.39 1 d P . .
O2M O 1.1135(14) -0.2177(11) 0.8009(12) 0.081(6) Uani 0.32 1 d P . .
C2M C 1.113(3) -0.2248(19) 0.868(2) 0.099(11) Uani 0.32 1 d P . .
C215 C 0.9830(19) 0.3983(14) 0.9897(16) 0.120(11) Uani 0.50(2) 1 d P A 1
H21X H 0.9399 0.3832 1.0312 0.180 Uiso 0.50(2) 1 calc PR A 1
H21Y H 1.0199 0.4191 1.0029 0.180 Uiso 0.50(2) 1 calc PR A 1
H21Z H 1.0127 0.3614 0.9588 0.180 Uiso 0.50(2) 1 calc PR A 1
C915 C 0.9154(19) 0.3876(14) 0.9468(16) 0.120(11) Uani 0.50(2) 1 d P A 2
H91A H 0.9516 0.3651 0.9035 0.180 Uiso 0.50(2) 1 calc PR A 2
H91B H 0.8669 0.4076 0.9426 0.180 Uiso 0.50(2) 1 calc PR A 2
H91C H 0.9001 0.3566 0.9845 0.180 Uiso 0.50(2) 1 calc PR A 2
O1W O 0.3422(14) 0.5808(10) 0.6578(12) 0.100(10) Uani 0.38(2) 1 d P . .
C1 C 0.6488(5) 0.1735(4) 0.1216(4) 0.065(2) Uani 1 1 d . . .
C2 C 0.6178(6) 0.1328(4) 0.1770(4) 0.070(3) Uani 1 1 d . . .
H2 H 0.6505 0.0963 0.1818 0.084 Uiso 1 1 calc R . .
C3 C 0.5388(5) 0.1456(4) 0.2253(4) 0.058(2) Uani 1 1 d . . .
C4 C 0.4887(5) 0.1987(4) 0.2125(4) 0.0536(19) Uani 1 1 d . . .
C5 C 0.5185(5) 0.2372(3) 0.1567(4) 0.0500(18) Uani 1 1 d . . .
H5 H 0.4843 0.2712 0.1494 0.060 Uiso 1 1 calc R . .
C6 C 0.6024(5) 0.2263(4) 0.1085(4) 0.0493(18) Uani 1 1 d . . .
C7 C 0.6370(4) 0.2634(3) 0.0507(3) 0.0433(15) Uani 1 1 d . . .
C8 C 0.7181(4) 0.2476(3) 0.0047(3) 0.0411(15) Uani 1 1 d . . .
C9 C 0.7591(5) 0.2833(3) -0.0561(4) 0.0479(17) Uani 1 1 d . . .
H9 H 0.7325 0.3205 -0.0671 0.057 Uiso 1 1 calc R . .
C10 C 0.8383(5) 0.2622(3) -0.0984(4) 0.0489(17) Uani 1 1 d . . .
C11 C 0.8807(5) 0.2079(4) -0.0824(4) 0.0496(17) Uani 1 1 d . . .
C12 C 0.8431(5) 0.1734(4) -0.0233(4) 0.0534(18) Uani 1 1 d . . .
H12 H 0.8708 0.1367 -0.0126 0.064 Uiso 1 1 calc R . .
C13 C 0.7632(5) 0.1939(4) 0.0200(4) 0.0523(18) Uani 1 1 d . . .
C14 C 0.5885(4) 0.3184(3) 0.0367(3) 0.0399(14) Uani 1 1 d . . .
C15 C 0.5744(5) 0.3182(4) -0.0229(4) 0.0505(18) Uani 1 1 d . . .
H15 H 0.5985 0.2837 -0.0556 0.061 Uiso 1 1 calc R . .
C16 C 0.5255(5) 0.3683(4) -0.0346(4) 0.059(2) Uani 1 1 d . . .
H16 H 0.5158 0.3678 -0.0748 0.070 Uiso 1 1 calc R . .
C17 C 0.4911(5) 0.4188(3) 0.0127(4) 0.0541(19) Uani 1 1 d . . .
H17 H 0.4560 0.4521 0.0056 0.065 Uiso 1 1 calc R . .
C18 C 0.5069(4) 0.4214(3) 0.0700(4) 0.0485(17) Uani 1 1 d . . .
H18 H 0.4849 0.4573 0.1010 0.058 Uiso 1 1 calc R . .
C19 C 0.5556(4) 0.3709(3) 0.0823(4) 0.0457(16) Uani 1 1 d . . .
H19 H 0.5662 0.3725 0.1221 0.055 Uiso 1 1 calc R . .
C20 C 1.0300(5) 0.0216(3) -0.3166(4) 0.0454(16) Uani 1 1 d . . .
C21 C 0.9686(5) 0.0740(3) -0.2901(4) 0.0501(17) Uani 1 1 d . . .
H21 H 0.9150 0.0705 -0.2838 0.060 Uiso 1 1 calc R . .
C22 C 0.9903(5) 0.1297(3) -0.2741(4) 0.0478(17) Uani 1 1 d . . .
C23 C 1.0715(4) 0.1342(3) -0.2831(4) 0.0468(17) Uani 1 1 d . . .
C24 C 1.1309(5) 0.0842(3) -0.3122(4) 0.0473(17) Uani 1 1 d . . .
H24 H 1.1849 0.0888 -0.3203 0.057 Uiso 1 1 calc R . .
C25 C 1.1113(4) 0.0250(3) -0.3304(4) 0.0447(16) Uani 1 1 d . . .
C26 C 1.1647(4) -0.0296(3) -0.3549(4) 0.0424(15) Uani 1 1 d . . .
C27 C 1.1380(4) -0.0877(3) -0.3616(4) 0.0432(15) Uani 1 1 d . . .
C28 C 1.1898(5) -0.1485(3) -0.3825(4) 0.0530(19) Uani 1 1 d . . .
H28 H 1.2462 -0.1497 -0.3964 0.064 Uiso 1 1 calc R . .
C29 C 1.1557(5) -0.2035(4) -0.3816(5) 0.055(2) Uani 1 1 d . . .
C30 C 1.0709(4) -0.2036(4) -0.3661(4) 0.0510(18) Uani 1 1 d . . .
C31 C 1.0219(5) -0.1442(4) -0.3479(5) 0.0557(19) Uani 1 1 d . . .
H31 H 0.9661 -0.1420 -0.3372 0.067 Uiso 1 1 calc R . .
C32 C 1.0559(4) -0.0898(3) -0.3458(4) 0.0468(16) Uani 1 1 d . . .
C33 C 1.2531(4) -0.0261(3) -0.3722(4) 0.0499(18) Uani 1 1 d . . .
C34 C 1.2900(5) -0.0611(4) -0.3352(5) 0.060(2) Uani 1 1 d . . .
H34 H 1.2598 -0.0881 -0.2993 0.072 Uiso 1 1 calc R . .
C35 C 1.3704(5) -0.0571(5) -0.3499(6) 0.084(3) Uani 1 1 d . . .
H35 H 1.3965 -0.0794 -0.3244 0.101 Uiso 1 1 calc R . .
C36 C 1.4131(6) -0.0146(6) -0.4095(6) 0.091(4) Uani 1 1 d . . .
H36 H 1.4687 -0.0112 -0.4231 0.109 Uiso 1 1 calc R . .
C37 C 1.3763(6) 0.0180(5) -0.4436(7) 0.085(4) Uani 1 1 d . . .
H37 H 1.4050 0.0450 -0.4804 0.102 Uiso 1 1 calc R . .
C38 C 1.2957(5) 0.0128(4) -0.4256(5) 0.068(3) Uani 1 1 d . . .
H38 H 1.2694 0.0362 -0.4503 0.082 Uiso 1 1 calc R . .
C39 C 0.9210(5) -0.3758(4) -0.1368(4) 0.0518(18) Uani 1 1 d . . .
C40 C 0.9884(5) -0.3428(4) -0.1690(5) 0.057(2) Uani 1 1 d . . .
H40 H 1.0059 -0.3170 -0.1432 0.068 Uiso 1 1 calc R . .
C41 C 1.0296(5) -0.3490(3) -0.2407(5) 0.056(2) Uani 1 1 d . . .
C42 C 1.0019(5) -0.3889(3) -0.2775(5) 0.058(2) Uani 1 1 d . . .
C43 C 0.9365(5) -0.4224(3) -0.2457(4) 0.0508(18) Uani 1 1 d . . .
H43 H 0.9190 -0.4479 -0.2718 0.061 Uiso 1 1 calc R . .
C44 C 0.8944(4) -0.4180(3) -0.1712(4) 0.0495(17) Uani 1 1 d . . .
C45 C 0.8271(4) -0.4515(3) -0.1325(4) 0.0468(16) Uani 1 1 d . . .
C46 C 0.7871(4) -0.4413(3) -0.0606(4) 0.0473(17) Uani 1 1 d . . .
C47 C 0.7188(5) -0.4717(3) -0.0154(4) 0.0505(18) Uani 1 1 d . . .
H47 H 0.6986 -0.5030 -0.0335 0.061 Uiso 1 1 calc R . .
C48 C 0.6826(5) -0.4571(3) 0.0522(4) 0.0469(16) Uani 1 1 d . . .
C49 C 0.7122(5) -0.4118(4) 0.0833(4) 0.0550(19) Uani 1 1 d . . .
C50 C 0.7811(6) -0.3829(4) 0.0408(5) 0.059(2) Uani 1 1 d . . .
H50 H 0.8032 -0.3536 0.0595 0.070 Uiso 1 1 calc R . .
C51 C 0.8160(5) -0.3978(3) -0.0284(4) 0.0519(18) Uani 1 1 d . . .
C52 C 0.7972(4) -0.4964(3) -0.1664(4) 0.0469(16) Uani 1 1 d . . .
C53 C 0.8469(5) -0.5522(3) -0.2008(4) 0.0524(18) Uani 1 1 d . . .
H53 H 0.9004 -0.5594 -0.2046 0.063 Uiso 1 1 calc R . .
C54 C 0.8176(5) -0.5977(4) -0.2298(5) 0.059(2) Uani 1 1 d . . .
H54 H 0.8509 -0.6356 -0.2522 0.071 Uiso 1 1 calc R . .
C55 C 0.7396(6) -0.5865(4) -0.2252(5) 0.066(2) Uani 1 1 d . . .
H55 H 0.7195 -0.6173 -0.2439 0.079 Uiso 1 1 calc R . .
C56 C 0.6897(6) -0.5292(4) -0.1928(5) 0.066(2) Uani 1 1 d . . .
H56 H 0.6371 -0.5207 -0.1912 0.080 Uiso 1 1 calc R . .
C57 C 0.7196(5) -0.4855(4) -0.1631(4) 0.057(2) Uani 1 1 d . . .
H57 H 0.6862 -0.4476 -0.1403 0.068 Uiso 1 1 calc R . .
C58 C 0.4509(5) -0.2080(4) 0.2440(4) 0.0551(19) Uani 1 1 d . . .
C59 C 0.4716(6) -0.2546(4) 0.1930(4) 0.060(2) Uani 1 1 d . . .
H59 H 0.4687 -0.2446 0.1504 0.072 Uiso 1 1 calc R . .
C60 C 0.4973(6) -0.3180(4) 0.2068(4) 0.058(2) Uani 1 1 d . . .
C61 C 0.5038(5) -0.3312(4) 0.2701(4) 0.0503(17) Uani 1 1 d . . .
C62 C 0.4827(5) -0.2838(4) 0.3204(4) 0.0488(17) Uani 1 1 d . . .
H62 H 0.4862 -0.2936 0.3628 0.059 Uiso 1 1 calc R . .
C63 C 0.4557(5) -0.2203(4) 0.3079(4) 0.0501(17) Uani 1 1 d . . .
C64 C 0.4372(5) -0.1675(4) 0.3557(4) 0.0500(17) Uani 1 1 d . . .
C65 C 0.4162(5) -0.1054(4) 0.3370(4) 0.0533(18) Uani 1 1 d . . .
C66 C 0.4008(5) -0.0485(4) 0.3796(4) 0.0525(18) Uani 1 1 d . . .
H66 H 0.3997 -0.0521 0.4244 0.063 Uiso 1 1 calc R . .
C67 C 0.3878(5) 0.0098(3) 0.3547(4) 0.0532(19) Uani 1 1 d . . .
C68 C 0.3843(6) 0.0179(4) 0.2893(4) 0.060(2) Uani 1 1 d . . .
C69 C 0.3955(6) -0.0373(4) 0.2481(5) 0.069(2) Uani 1 1 d . . .
H69 H 0.3923 -0.0337 0.2049 0.083 Uiso 1 1 calc R . .
C70 C 0.4114(6) -0.0963(4) 0.2726(4) 0.061(2) Uani 1 1 d . . .
C71 C 0.4435(5) -0.1793(3) 0.4216(4) 0.0488(17) Uani 1 1 d . . .
C72 C 0.3873(5) -0.2153(4) 0.4726(4) 0.0545(19) Uani 1 1 d . . .
H72 H 0.3454 -0.2313 0.4648 0.065 Uiso 1 1 calc R . .
C73 C 0.3944(5) -0.2271(4) 0.5347(4) 0.059(2) Uani 1 1 d . . .
H73 H 0.3574 -0.2516 0.5693 0.071 Uiso 1 1 calc R . .
C74 C 0.4574(6) -0.2024(4) 0.5462(4) 0.061(2) Uani 1 1 d . . .
H74 H 0.4619 -0.2098 0.5886 0.073 Uiso 1 1 calc R . .
C75 C 0.5123(5) -0.1674(4) 0.4948(4) 0.058(2) Uani 1 1 d . . .
H75 H 0.5545 -0.1512 0.5019 0.070 Uiso 1 1 calc R . .
C76 C 0.5051(5) -0.1560(4) 0.4328(4) 0.0550(19) Uani 1 1 d . . .
H76 H 0.5427 -0.1321 0.3979 0.066 Uiso 1 1 calc R . .
O1 O 0.3998(4) 0.1910(3) 0.3980(3) 0.0622(15) Uani 1 1 d . . .
O2 O 0.2759(4) 0.1746(3) 0.3642(3) 0.0656(16) Uani 1 1 d . . .
O3 O 0.4111(3) 0.2046(2) 0.2595(3) 0.0563(14) Uani 1 1 d . . .
O4 O 0.5030(4) 0.1142(3) 0.2804(3) 0.0647(16) Uani 1 1 d . . .
O5 O 0.8799(3) 0.2907(2) -0.1578(3) 0.0568(14) Uani 1 1 d . . .
O6 O 0.9540(3) 0.1939(3) -0.1272(3) 0.0553(13) Uani 1 1 d . . .
O7 O 0.7279(4) 0.1589(3) 0.0776(3) 0.0704(18) Uani 1 1 d . . .
O8 O 1.0451(4) 0.2952(3) -0.1818(4) 0.081(2) Uani 1 1 d . . .
O9 O 0.9958(4) 0.3059(3) -0.2846(3) 0.080(2) Uani 1 1 d . . .
O10 O 1.0837(3) 0.1898(2) -0.2606(3) 0.0566(14) Uani 1 1 d . . .
O11 O 0.9419(3) 0.1824(2) -0.2482(3) 0.0548(13) Uani 1 1 d . . .
O12 O 1.1966(3) -0.2623(2) -0.3963(4) 0.0655(17) Uani 1 1 d . . .
O13 O 1.0471(3) -0.2576(2) -0.3693(3) 0.0626(16) Uani 1 1 d . . .
O14 O 1.0045(3) -0.0341(2) -0.3272(3) 0.0503(12) Uani 1 1 d . . .
O15 O 1.2174(4) -0.3920(3) -0.3862(4) 0.081(2) Uani 1 1 d . . .
O16 O 1.1453(4) -0.3492(3) -0.4715(4) 0.0740(19) Uani 1 1 d . . .
O17 O 1.0452(3) -0.3901(3) -0.3470(3) 0.0629(15) Uani 1 1 d . . .
O18 O 1.0932(3) -0.3204(3) -0.2777(4) 0.0676(17) Uani 1 1 d . . .
O19 O 0.6159(3) -0.4815(2) 0.0981(3) 0.0519(12) Uani 1 1 d . . .
O20 O 0.6729(4) -0.4015(3) 0.1486(3) 0.0575(13) Uani 1 1 d . . .
O21 O 0.8820(3) -0.3672(2) -0.0668(3) 0.0559(13) Uani 1 1 d . . .
O22 O 0.6138(4) -0.5066(3) 0.2350(3) 0.0607(14) Uani 1 1 d . . .
O23 O 0.4808(4) -0.4894(3) 0.2104(3) 0.0675(16) Uani 1 1 d . . .
O24 O 0.5311(3) -0.3914(2) 0.2758(3) 0.0533(13) Uani 1 1 d . . .
O25 O 0.5201(4) -0.3655(3) 0.1639(3) 0.0670(17) Uani 1 1 d . . .
O26 O 0.3761(4) 0.0660(2) 0.3903(3) 0.0577(14) Uani 1 1 d . . .
O27 O 0.3717(4) 0.0760(3) 0.2719(3) 0.0659(16) Uani 1 1 d . . .
O28 O 0.4270(4) -0.1482(3) 0.2290(3) 0.0638(15) Uani 1 1 d . . .
W1 W 0.37685(2) 0.148952(16) 0.341425(18) 0.05181(12) Uani 1 1 d . . .
W2 W 0.99245(2) 0.257471(16) -0.215994(19) 0.05657(13) Uani 1 1 d . . .
W3 W 1.13937(2) -0.339386(17) -0.38878(2) 0.06381(14) Uani 1 1 d . . .
W4 W 0.56597(2) -0.453556(16) 0.196754(18) 0.04959(11) Uani 1 1 d . . .
P1 P 0.8436(5) -0.0941(3) 0.9164(3) 0.0609(15) Uani 0.434(6) 1 d P B 1
P2 P 0.6824(5) -0.0384(3) 1.0086(4) 0.0674(16) Uani 0.434(6) 1 d P . 1
N1 N 0.7875(10) -0.0310(7) 0.9579(10) 0.049(3) Uani 0.434(6) 1 d P B 1
C100 C 0.6777(10) -0.0471(9) 1.0965(7) 0.071(7) Uani 0.434(6) 1 d PG B 1
C101 C 0.6078(9) -0.0614(10) 1.1521(10) 0.067(6) Uani 0.434(6) 1 d PG B 1
H101 H 0.5615 -0.0680 1.1452 0.080 Uiso 0.434(6) 1 calc PR B 1
C102 C 0.6058(9) -0.0659(11) 1.2179(8) 0.071(7) Uani 0.434(6) 1 d PG B 1
H102 H 0.5580 -0.0756 1.2559 0.085 Uiso 0.434(6) 1 calc PR B 1
C103 C 0.6736(10) -0.0561(9) 1.2280(6) 0.067(7) Uani 0.434(6) 1 d PG B 1
H103 H 0.6722 -0.0592 1.2729 0.081 Uiso 0.434(6) 1 calc PR B 1
C104 C 0.7435(8) -0.0419(8) 1.1724(8) 0.071(6) Uani 0.434(6) 1 d PG B 1
H104 H 0.7898 -0.0353 1.1793 0.085 Uiso 0.434(6) 1 calc PR B 1
C105 C 0.7455(8) -0.0374(7) 1.1066(6) 0.059(5) Uani 0.434(6) 1 d PG B 1
H105 H 0.7933 -0.0277 1.0686 0.071 Uiso 0.434(6) 1 calc PR B 1
C106 C 0.6307(11) 0.0358(8) 1.0041(11) 0.091(8) Uani 0.434(6) 1 d PG B 1
C107 C 0.5542(12) 0.0516(9) 1.0561(9) 0.097(8) Uani 0.434(6) 1 d PG B 1
H107 H 0.5338 0.0246 1.0949 0.116 Uiso 0.434(6) 1 calc PR B 1
C108 C 0.5075(10) 0.1069(10) 1.0512(11) 0.088(7) Uani 0.434(6) 1 d PG B 1
H108 H 0.4552 0.1178 1.0868 0.106 Uiso 0.434(6) 1 calc PR B 1
C109 C 0.5374(14) 0.1464(9) 0.9944(13) 0.146(15) Uani 0.434(6) 1 d PG B 1
H109 H 0.5055 0.1842 0.9911 0.175 Uiso 0.434(6) 1 calc PR B 1
C110 C 0.6139(15) 0.1305(11) 0.9424(11) 0.124(12) Uani 0.434(6) 1 d PG B 1
H110 H 0.6343 0.1575 0.9036 0.149 Uiso 0.434(6) 1 calc PR B 1
C111 C 0.6606(11) 0.0752(11) 0.9473(10) 0.094(8) Uani 0.434(6) 1 d PG B 1
H111 H 0.7129 0.0644 0.9117 0.112 Uiso 0.434(6) 1 calc PR B 1
C112 C 0.3735(16) 0.1012(10) 1.0059(14) 0.120(11) Uani 0.434(6) 1 d PG . 1
C113 C 0.3845(16) 0.1575(13) 0.9680(11) 0.120(11) Uani 0.434(6) 1 d PG B 1
H113 H 0.3759 0.1597 0.9271 0.144 Uiso 0.434(6) 1 calc PR B 1
C114 C 0.4081(16) 0.2104(10) 0.9899(13) 0.120(11) Uani 0.434(6) 1 d PG B 1
H114 H 0.4156 0.2488 0.9639 0.144 Uiso 0.434(6) 1 calc PR B 1
C115 C 0.4207(15) 0.2071(10) 1.0497(14) 0.120(11) Uani 0.434(6) 1 d PG B 1
H115 H 0.4368 0.2433 1.0646 0.144 Uiso 0.434(6) 1 calc PR B 1
C116 C 0.4097(15) 0.1509(13) 1.0876(11) 0.120(11) Uani 0.434(6) 1 d PG B 1
H116 H 0.4184 0.1486 1.1285 0.144 Uiso 0.434(6) 1 calc PR B 1
C117 C 0.3862(15) 0.0979(10) 1.0657(13) 0.120(11) Uani 0.434(6) 1 d PG B 1
H117 H 0.3787 0.0595 1.0917 0.144 Uiso 0.434(6) 1 calc PR B 1
C118 C 0.9360(7) -0.0522(6) 0.8766(8) 0.061(5) Uani 0.434(6) 1 d PG B 1
C119 C 0.9354(7) 0.0126(6) 0.8903(7) 0.060(5) Uani 0.434(6) 1 d PG B 1
H119 H 0.8859 0.0378 0.9163 0.073 Uiso 0.434(6) 1 calc PR B 1
C120 C 1.0072(9) 0.0406(5) 0.8659(8) 0.065(5) Uani 0.434(6) 1 d PG B 1
H120 H 1.0068 0.0848 0.8753 0.078 Uiso 0.434(6) 1 calc PR B 1
C121 C 1.0797(7) 0.0037(7) 0.8279(8) 0.077(7) Uani 0.434(6) 1 d PG B 1
H121 H 1.1288 0.0228 0.8112 0.092 Uiso 0.434(6) 1 calc PR B 1
C122 C 1.0803(7) -0.0611(6) 0.8142(8) 0.073(6) Uani 0.434(6) 1 d PG B 1
H122 H 1.1298 -0.0863 0.7881 0.087 Uiso 0.434(6) 1 calc PR B 1
C123 C 1.0084(9) -0.0891(5) 0.8385(8) 0.078(6) Uani 0.434(6) 1 d PG B 1
H123 H 1.0088 -0.1334 0.8291 0.093 Uiso 0.434(6) 1 calc PR B 1
C124 C 0.8346(12) -0.1404(7) 0.8505(8) 0.054(5) Uani 0.434(6) 1 d PG B 1
C125 C 0.8000(16) -0.1057(7) 0.8115(12) 0.082(9) Uani 0.434(6) 1 d PG B 1
H125 H 0.7840 -0.0608 0.8201 0.098 Uiso 0.434(6) 1 calc PR B 1
C126 C 0.789(2) -0.1367(11) 0.7600(14) 0.064(9) Uani 0.434(6) 1 d PG B 1
H126 H 0.7653 -0.1130 0.7333 0.077 Uiso 0.434(6) 1 calc PR B 1
C127 C 0.812(2) -0.2024(11) 0.7474(13) 0.097(15) Uani 0.434(6) 1 d PG B 1
H127 H 0.8049 -0.2236 0.7122 0.116 Uiso 0.434(6) 1 calc PR B 1
C128 C 0.8470(14) -0.2371(7) 0.7864(10) 0.074(6) Uani 0.434(6) 1 d PG B 1
H128 H 0.8631 -0.2820 0.7779 0.089 Uiso 0.434(6) 1 calc PR B 1
C129 C 0.8581(10) -0.2061(7) 0.8380(8) 0.063(5) Uani 0.434(6) 1 d PG B 1
H129 H 0.8817 -0.2298 0.8647 0.076 Uiso 0.434(6) 1 calc PR B 1
C130 C 0.8585(11) -0.1472(8) 0.9797(8) 0.070(6) Uani 0.434(6) 1 d PG B 1
C131 C 0.9182(10) -0.1410(8) 1.0022(9) 0.113(10) Uani 0.434(6) 1 d PG B 1
H131 H 0.9577 -0.1123 0.9798 0.136 Uiso 0.434(6) 1 calc PR B 1
C132 C 0.9200(10) -0.1769(9) 1.0575(9) 0.083(7) Uani 0.434(6) 1 d PG B 1
H132 H 0.9608 -0.1727 1.0729 0.099 Uiso 0.434(6) 1 calc PR B 1
C133 C 0.8622(11) -0.2189(8) 1.0903(8) 0.084(7) Uani 0.434(6) 1 d PG B 1
H133 H 0.8634 -0.2433 1.1281 0.101 Uiso 0.434(6) 1 calc PR B 1
C134 C 0.8025(10) -0.2250(8) 1.0678(9) 0.114(10) Uani 0.434(6) 1 d PG B 1
H134 H 0.7630 -0.2537 1.0902 0.137 Uiso 0.434(6) 1 calc PR B 1
C135 C 0.8007(10) -0.1892(9) 1.0125(9) 0.085(7) Uani 0.434(6) 1 d PG B 1
H135 H 0.7599 -0.1934 0.9971 0.103 Uiso 0.434(6) 1 calc PR B 1
P3 P 0.8019(6) -0.0393(5) 0.9080(6) 0.088(3) Uani 0.352(5) 1 d P C 2
P4 P 0.7358(10) -0.1269(8) 1.0200(8) 0.138(5) Uani 0.352(5) 1 d P . 2
N5 N 0.743(2) -0.0624(17) 0.9801(19) 0.103(9) Uani 0.352(5) 1 d P C 2
C600 C 0.834(2) -0.0954(16) 0.8265(17) 0.109(14) Uani 0.352(5) 1 d PG C 2
C601 C 0.787(3) -0.0864(17) 0.789(2) 0.109(16) Uani 0.352(5) 1 d PG C 2
H601 H 0.7577 -0.0457 0.7907 0.131 Uiso 0.352(5) 1 calc PR C 2
C602 C 0.784(3) -0.137(2) 0.750(3) 0.11(2) Uani 0.352(5) 1 d PG C 2
H602 H 0.7524 -0.1306 0.7240 0.131 Uiso 0.352(5) 1 calc PR C 2
C603 C 0.827(3) -0.1963(18) 0.747(2) 0.11(2) Uani 0.352(5) 1 d PG C 2
H603 H 0.8253 -0.2307 0.7203 0.131 Uiso 0.352(5) 1 calc PR C 2
C604 C 0.874(2) -0.2053(13) 0.7847(19) 0.109(13) Uani 0.352(5) 1 d PG C 2
H604 H 0.9035 -0.2459 0.7831 0.131 Uiso 0.352(5) 1 calc PR C 2
C605 C 0.8770(19) -0.1549(18) 0.8243(17) 0.109(14) Uani 0.352(5) 1 d PG C 2
H605 H 0.9087 -0.1611 0.8498 0.131 Uiso 0.352(5) 1 calc PR C 2
C606 C 0.8944(12) -0.0110(12) 0.9692(11) 0.097(10) Uani 0.352(5) 1 d PG C 2
H606 H 0.8451 -0.0108 1.0092 0.117 Uiso 0.352(5) 1 calc PR C 2
C607 C 0.9641(15) 0.0010(12) 0.9752(10) 0.097(10) Uani 0.352(5) 1 d PG . 2
H607 H 0.9623 0.0093 1.0193 0.117 Uiso 0.352(5) 1 calc PR C 2
C608 C 1.0363(12) 0.0007(12) 0.9167(13) 0.097(10) Uani 0.352(5) 1 d PG C 2
H608 H 1.0839 0.0088 0.9208 0.117 Uiso 0.352(5) 1 calc PR C 2
C609 C 1.0388(13) -0.0115(13) 0.8521(11) 0.097(12) Uani 0.352(5) 1 d PG C 2
H609 H 1.0882 -0.0117 0.8121 0.117 Uiso 0.352(5) 1 calc PR C 2
C610 C 0.9692(17) -0.0234(13) 0.8461(11) 0.097(11) Uani 0.352(5) 1 d PG C 2
H610 H 0.9709 -0.0317 0.8020 0.117 Uiso 0.352(5) 1 calc PR C 2
C611 C 0.8970(13) -0.0231(13) 0.9046(14) 0.097(11) Uani 0.352(5) 1 d PG C 2
C612 C 0.761(2) 0.0361(16) 0.8904(18) 0.085(9) Uani 0.352(5) 1 d P C 2
C613 C 0.678(2) 0.0446(18) 0.9142(19) 0.085(9) Uani 0.352(5) 1 d P C 2
H613 H 0.6462 0.0118 0.9401 0.102 Uiso 0.352(5) 1 calc PR C 2
C614 C 0.640(2) 0.1012(17) 0.9002(19) 0.085(9) Uani 0.352(5) 1 d P C 2
H614 H 0.5831 0.1070 0.9165 0.102 Uiso 0.352(5) 1 calc PR C 2
C615 C 0.686(2) 0.1492(16) 0.8623(17) 0.085(9) Uani 0.352(5) 1 d P C 2
H615 H 0.6603 0.1878 0.8527 0.102 Uiso 0.352(5) 1 calc PR C 2
C616 C 0.769(2) 0.1406(16) 0.8385(17) 0.085(9) Uani 0.352(5) 1 d P C 2
H616 H 0.8006 0.1734 0.8126 0.102 Uiso 0.352(5) 1 calc PR C 2
C617 C 0.807(2) 0.0841(15) 0.8525(17) 0.085(9) Uani 0.352(5) 1 d P C 2
H617 H 0.8636 0.0782 0.8363 0.102 Uiso 0.352(5) 1 calc PR C 2
C618 C 0.309(2) 0.1756(15) 1.005(2) 0.138(17) Uani 0.352(5) 1 d PG . 2
C619 C 0.307(2) 0.1832(16) 1.0699(19) 0.138(17) Uani 0.352(5) 1 d PG C 2
H619 H 0.2884 0.1508 1.1034 0.165 Uiso 0.352(5) 1 calc PR C 2
C620 C 0.333(2) 0.238(2) 1.0860(16) 0.138(17) Uani 0.352(5) 1 d PG C 2
H620 H 0.3315 0.2433 1.1306 0.165 Uiso 0.352(5) 1 calc PR C 2
C621 C 0.361(2) 0.2854(15) 1.037(2) 0.138(17) Uani 0.352(5) 1 d PG C 2
H621 H 0.3781 0.3230 1.0480 0.165 Uiso 0.352(5) 1 calc PR C 2
C622 C 0.363(2) 0.2779(16) 0.9718(19) 0.138(17) Uani 0.352(5) 1 d PG C 2
H622 H 0.3815 0.3102 0.9383 0.165 Uiso 0.352(5) 1 calc PR C 2
C623 C 0.337(2) 0.223(2) 0.9557(16) 0.138(17) Uani 0.352(5) 1 d PG C 2
H623 H 0.3384 0.2178 0.9111 0.165 Uiso 0.352(5) 1 calc PR C 2
C706 C 0.668(4) -0.070(3) 1.125(3) 0.12(3) Uani 0.213(6) 1 d PG D 3
C707 C 0.740(3) -0.098(2) 1.125(2) 0.12(2) Uani 0.213(6) 1 d PG D 3
H707 H 0.7823 -0.1148 1.0832 0.144 Uiso 0.213(6) 1 calc PR D 3
C708 C 0.749(3) -0.102(2) 1.186(3) 0.12(2) Uani 0.213(6) 1 d PG D 3
H708 H 0.7983 -0.1213 1.1864 0.144 Uiso 0.213(6) 1 calc PR D 3
C709 C 0.687(4) -0.078(3) 1.247(2) 0.12(3) Uani 0.213(6) 1 d PG D 3
H709 H 0.6930 -0.0806 1.2893 0.144 Uiso 0.213(6) 1 calc PR D 3
C710 C 0.615(4) -0.050(3) 1.247(3) 0.12(3) Uani 0.213(6) 1 d PG D 3
H710 H 0.5718 -0.0334 1.2890 0.144 Uiso 0.213(6) 1 calc PR D 3
C711 C 0.605(3) -0.046(3) 1.186(4) 0.12(3) Uani 0.213(6) 1 d PG D 3
H711 H 0.5559 -0.0270 1.1859 0.144 Uiso 0.213(6) 1 calc PR D 3
P5 P 0.8945(12) -0.1049(7) 0.9148(8) 0.083(4) Uani 0.213(6) 1 d P D 3
P6 P 0.6634(12) -0.0691(10) 1.0455(11) 0.100(5) Uani 0.213(6) 1 d P D 3
N2 N 1.1452(5) 0.4489(4) 0.7871(4) 0.0669(19) Uani 1 1 d . . .
C200 C 1.1002(6) 0.4416(5) 0.7394(5) 0.074(3) Uani 1 1 d . . .
H20A H 1.0840 0.3974 0.7435 0.089 Uiso 1 1 calc R . .
H20B H 1.0507 0.4722 0.7556 0.089 Uiso 1 1 calc R . .
C201 C 1.1509(6) 0.4538(5) 0.6658(5) 0.074(3) Uani 1 1 d . . .
H20C H 1.2004 0.4232 0.6487 0.089 Uiso 1 1 calc R . .
H20D H 1.1668 0.4982 0.6608 0.089 Uiso 1 1 calc R . .
C202 C 1.1017(7) 0.4453(5) 0.6231(5) 0.076(3) Uani 1 1 d . . .
H20E H 1.0863 0.4008 0.6278 0.092 Uiso 1 1 calc R . .
H20F H 1.0519 0.4756 0.6406 0.092 Uiso 1 1 calc R . .
C203 C 1.1515(8) 0.4582(6) 0.5499(7) 0.090(3) Uani 1 1 d . . .
C204 C 1.2281(6) 0.4086(5) 0.7579(6) 0.072(2) Uani 1 1 d . . .
H20J H 1.2629 0.4272 0.7136 0.087 Uiso 1 1 calc R . .
H20K H 1.2534 0.4122 0.7903 0.087 Uiso 1 1 calc R . .
C205 C 1.2253(7) 0.3381(5) 0.7461(6) 0.085(3) Uani 1 1 d . . .
H20L H 1.2074 0.3334 0.7090 0.102 Uiso 1 1 calc R . .
H20M H 1.1862 0.3199 0.7887 0.102 Uiso 1 1 calc R . .
C206 C 1.3094(8) 0.3009(6) 0.7257(7) 0.090(3) Uani 1 1 d . . .
H20N H 1.3462 0.3163 0.6803 0.108 Uiso 1 1 calc R . .
H20O H 1.3298 0.3116 0.7598 0.108 Uiso 1 1 calc R . .
C207 C 1.3128(9) 0.2302(6) 0.7214(8) 0.108(4) Uani 1 1 d . . .
H20P H 1.3683 0.2110 0.7081 0.162 Uiso 1 1 calc R . .
H20Q H 1.2944 0.2187 0.6867 0.162 Uiso 1 1 calc R . .
H20R H 1.2780 0.2140 0.7664 0.162 Uiso 1 1 calc R . .
C208 C 1.1577(7) 0.5208(5) 0.7883(5) 0.072(2) Uani 1 1 d . . .
H20S H 1.1950 0.5333 0.7417 0.087 Uiso 1 1 calc R . .
H20T H 1.1055 0.5476 0.8009 0.087 Uiso 1 1 calc R . .
C209 C 1.1918(7) 0.5339(5) 0.8396(6) 0.075(3) Uani 1 1 d . . .
H20U H 1.2459 0.5099 0.8253 0.090 Uiso 1 1 calc R . .
H20V H 1.1565 0.5191 0.8858 0.090 Uiso 1 1 calc R . .
C210 C 1.1977(7) 0.6071(5) 0.8426(6) 0.083(3) Uani 1 1 d . . .
H21A H 1.2254 0.6228 0.7951 0.099 Uiso 1 1 calc R . .
H21B H 1.1427 0.6301 0.8632 0.099 Uiso 1 1 calc R . .
C211 C 1.2433(8) 0.6232(6) 0.8851(6) 0.091(3) Uani 1 1 d . . .
H21D H 1.2454 0.6699 0.8856 0.136 Uiso 1 1 calc R . .
H21E H 1.2982 0.6013 0.8644 0.136 Uiso 1 1 calc R . .
H21F H 1.2154 0.6086 0.9325 0.136 Uiso 1 1 calc R . .
C212 C 1.0924(6) 0.4236(5) 0.8579(5) 0.075(3) Uani 1 1 d . . .
H21G H 1.1221 0.4217 0.8873 0.090 Uiso 1 1 calc R . .
H21H H 1.0816 0.3792 0.8522 0.090 Uiso 1 1 calc R . .
C213 C 1.0114(8) 0.4657(6) 0.8947(7) 0.092(3) Uani 1 1 d . A .
H21I H 1.0218 0.5086 0.9057 0.111 Uiso 1 1 calc R . .
H21J H 0.9846 0.4722 0.8630 0.111 Uiso 1 1 calc R . .
C214 C 0.9549(10) 0.4357(8) 0.9611(9) 0.127(5) Uani 1 1 d . . .
H21K H 0.9234 0.4713 0.9942 0.152 Uiso 1 1 calc R A 1
H21L H 0.9162 0.4139 0.9503 0.152 Uiso 1 1 calc R A 1
N3 N 1.0337(6) 0.2215(4) 0.5291(5) 0.077(2) Uani 1 1 d . . .
C300 C 1.0215(8) 0.2859(6) 0.4990(6) 0.090(3) Uani 1 1 d . . .
H30A H 0.9939 0.2809 0.4687 0.108 Uiso 1 1 calc R . .
H30B H 1.0745 0.3010 0.4704 0.108 Uiso 1 1 calc R . .
C301 C 0.9703(8) 0.3376(6) 0.5565(7) 0.096(4) Uani 1 1 d . . .
H30C H 0.9135 0.3282 0.5781 0.115 Uiso 1 1 calc R . .
H30D H 0.9907 0.3360 0.5928 0.115 Uiso 1 1 calc R . .
C302 C 0.9756(9) 0.4041(6) 0.5256(7) 0.100(4) Uani 1 1 d . . .
H30E H 0.9556 0.4055 0.4891 0.120 Uiso 1 1 calc R . .
H30F H 1.0325 0.4134 0.5042 0.120 Uiso 1 1 calc R . .
C303 C 0.9237(9) 0.4571(7) 0.5831(8) 0.111(4) Uani 1 1 d . . .
H30G H 0.9278 0.4998 0.5623 0.166 Uiso 1 1 calc R . .
H30H H 0.9440 0.4562 0.6189 0.166 Uiso 1 1 calc R . .
H30I H 0.8673 0.4482 0.6038 0.166 Uiso 1 1 calc R . .
C304 C 1.0855(7) 0.2255(6) 0.5700(6) 0.083(3) Uani 1 1 d . . .
H30J H 1.0542 0.2529 0.6117 0.099 Uiso 1 1 calc R . .
H30K H 1.0965 0.1818 0.5854 0.099 Uiso 1 1 calc R . .
C305 C 1.1640(7) 0.2523(6) 0.5295(6) 0.089(3) Uani 1 1 d . . .
H30L H 1.1545 0.2983 0.5193 0.106 Uiso 1 1 calc R . .
H30M H 1.1943 0.2281 0.4853 0.106 Uiso 1 1 calc R . .
C306 C 1.2133(9) 0.2450(7) 0.5759(8) 0.106(4) Uani 1 1 d . . .
H30N H 1.1784 0.2623 0.6229 0.127 Uiso 1 1 calc R . .
H30O H 1.2294 0.1987 0.5798 0.127 Uiso 1 1 calc R . .
C307 C 1.2793(10) 0.2763(8) 0.5490(9) 0.122(5) Uani 1 1 d . . .
H30P H 1.3081 0.2709 0.5786 0.183 Uiso 1 1 calc R . .
H30Q H 1.2635 0.3223 0.5459 0.183 Uiso 1 1 calc R . .
H30R H 1.3144 0.2587 0.5028 0.183 Uiso 1 1 calc R . .
C308 C 1.0779(7) 0.1719(5) 0.4696(6) 0.077(3) Uani 1 1 d . . .
H30S H 1.0446 0.1688 0.4438 0.092 Uiso 1 1 calc R . .
H30T H 1.1292 0.1877 0.4375 0.092 Uiso 1 1 calc R . .
C309 C 1.0960(9) 0.1055(6) 0.4924(7) 0.102(4) Uani 1 1 d . . .
H30U H 1.0461 0.0900 0.5274 0.122 Uiso 1 1 calc R . .
H30V H 1.1350 0.1063 0.5131 0.122 Uiso 1 1 calc R . .
C310 C 1.1311(9) 0.0615(7) 0.4293(8) 0.107(4) Uani 1 1 d . . .
H31A H 1.1801 0.0780 0.3942 0.128 Uiso 1 1 calc R . .
H31B H 1.0916 0.0609 0.4091 0.128 Uiso 1 1 calc R . .
C311 C 1.1530(11) -0.0093(8) 0.4493(9) 0.134(6) Uani 1 1 d . . .
H31C H 1.1756 -0.0373 0.4081 0.201 Uiso 1 1 calc R . .
H31D H 1.1042 -0.0258 0.4836 0.201 Uiso 1 1 calc R . .
H31E H 1.1926 -0.0086 0.4687 0.201 Uiso 1 1 calc R . .
C312 C 0.9539(11) 0.2026(9) 0.5822(10) 0.135(6) Uani 1 1 d . . .
H31F H 0.9633 0.1617 0.6036 0.162 Uiso 1 1 calc R . .
H31G H 0.9296 0.2363 0.6191 0.162 Uiso 1 1 calc R . .
C313 C 0.8969(11) 0.1947(9) 0.5510(10) 0.135(6) Uani 1 1 d . . .
H31H H 0.9172 0.1570 0.5189 0.162 Uiso 1 1 calc R . .
H31I H 0.8925 0.2334 0.5244 0.162 Uiso 1 1 calc R . .
C314 C 0.8114(11) 0.1844(9) 0.6097(10) 0.135(6) Uani 1 1 d . . .
H31J H 0.7836 0.1568 0.5919 0.162 Uiso 1 1 calc R . .
H31K H 0.8179 0.1623 0.6490 0.162 Uiso 1 1 calc R . .
C315 C 0.7596(11) 0.2511(8) 0.6348(9) 0.135(6) Uani 1 1 d . . .
H31L H 0.7067 0.2442 0.6712 0.203 Uiso 1 1 calc R . .
H31M H 0.7527 0.2726 0.5960 0.203 Uiso 1 1 calc R . .
H31N H 0.7870 0.2781 0.6529 0.203 Uiso 1 1 calc R . .
N4 N 0.4179(7) 0.3998(6) 0.3693(6) 0.126(4) Uani 1 1 d D . .
C400 C 0.5022(9) 0.3815(7) 0.3125(8) 0.126(5) Uani 1 1 d D . .
H40A H 0.5000 0.3875 0.2672 0.151 Uiso 1 1 calc R . .
H40B H 0.5387 0.4117 0.3154 0.151 Uiso 1 1 calc R . .
C401 C 0.5381(10) 0.3135(8) 0.3152(10) 0.146(6) Uani 1 1 d D . .
H40C H 0.5028 0.2826 0.3116 0.175 Uiso 1 1 calc R . .
H40D H 0.5419 0.3069 0.3598 0.175 Uiso 1 1 calc R . .
C402 C 0.6217(11) 0.3011(9) 0.2560(10) 0.166(8) Uani 1 1 d D . .
H40E H 0.6163 0.2936 0.2127 0.199 Uiso 1 1 calc R . .
H40F H 0.6506 0.3398 0.2500 0.199 Uiso 1 1 calc R . .
C403 C 0.6707(12) 0.2434(11) 0.2692(13) 0.199(10) Uani 1 1 d D . .
H40G H 0.7238 0.2371 0.2302 0.299 Uiso 1 1 calc R . .
H40H H 0.6428 0.2049 0.2743 0.299 Uiso 1 1 calc R . .
H40I H 0.6771 0.2511 0.3115 0.299 Uiso 1 1 calc R . .
C404 C 0.4131(10) 0.3817(8) 0.4429(8) 0.126(5) Uani 1 1 d D . .
H40J H 0.3593 0.3975 0.4785 0.151 Uiso 1 1 calc R . .
H40K H 0.4206 0.3342 0.4462 0.151 Uiso 1 1 calc R . .
C405 C 0.4781(11) 0.4116(9) 0.4561(8) 0.146(6) Uani 1 1 d D . .
H40L H 0.4684 0.4593 0.4569 0.175 Uiso 1 1 calc R . .
H40M H 0.5320 0.3984 0.4190 0.175 Uiso 1 1 calc R . .
C406 C 0.4738(13) 0.3868(10) 0.5288(10) 0.166(8) Uani 1 1 d D . .
H40N H 0.4620 0.3413 0.5346 0.199 Uiso 1 1 calc R . .
H40O H 0.5266 0.3888 0.5303 0.199 Uiso 1 1 calc R . .
C407 C 0.4097(15) 0.4272(11) 0.5867(10) 0.199(10) Uani 1 1 d D . .
H40P H 0.4079 0.4113 0.6309 0.299 Uiso 1 1 calc R . .
H40Q H 0.3574 0.4247 0.5856 0.299 Uiso 1 1 calc R . .
H40R H 0.4219 0.4722 0.5813 0.299 Uiso 1 1 calc R . .
C408 C 0.3574(10) 0.3615(8) 0.3609(8) 0.126(5) Uani 1 1 d D . .
H40S H 0.3037 0.3733 0.3988 0.151 Uiso 1 1 calc R . .
H40T H 0.3726 0.3150 0.3646 0.151 Uiso 1 1 calc R . .
C409 C 0.3523(10) 0.3734(9) 0.2907(8) 0.146(6) Uani 1 1 d D . .
H40U H 0.3460 0.4204 0.2832 0.175 Uiso 1 1 calc R . .
H40V H 0.4026 0.3544 0.2527 0.175 Uiso 1 1 calc R . .
C410 C 0.2805(12) 0.3428(10) 0.2905(11) 0.166(8) Uani 1 1 d D . .
H41A H 0.2859 0.2963 0.3005 0.199 Uiso 1 1 calc R . .
H41B H 0.2810 0.3467 0.2440 0.199 Uiso 1 1 calc R . .
C411 C 0.1992(12) 0.3749(12) 0.3444(13) 0.199(10) Uani 1 1 d D . .
H41C H 0.1550 0.3540 0.3425 0.299 Uiso 1 1 calc R . .
H41D H 0.1931 0.4208 0.3342 0.299 Uiso 1 1 calc R . .
H41E H 0.1980 0.3704 0.3906 0.299 Uiso 1 1 calc R . .
C412 C 0.4003(9) 0.4731(6) 0.3601(9) 0.126(5) Uani 1 1 d D . .
H41F H 0.4149 0.4817 0.3106 0.151 Uiso 1 1 calc R . .
H41G H 0.4340 0.4972 0.3748 0.151 Uiso 1 1 calc R . .
C413 C 0.3097(9) 0.4975(7) 0.4030(10) 0.146(6) Uani 1 1 d D . .
H41H H 0.2928 0.4876 0.4524 0.175 Uiso 1 1 calc R . .
H41I H 0.2749 0.4774 0.3860 0.175 Uiso 1 1 calc R . .
C414 C 0.3047(13) 0.5758(8) 0.3913(12) 0.166(8) Uani 1 1 d D . .
H41J H 0.3314 0.5854 0.3416 0.199 Uiso 1 1 calc R . .
H41K H 0.2478 0.5949 0.4096 0.199 Uiso 1 1 calc R . .
C415 C 0.3468(16) 0.6028(10) 0.4296(14) 0.199(10) Uani 1 1 d D . .
H41L H 0.3453 0.6496 0.4241 0.299 Uiso 1 1 calc R . .
H41M H 0.4029 0.5834 0.4111 0.299 Uiso 1 1 calc R . .
H41N H 0.3197 0.5929 0.4787 0.299 Uiso 1 1 calc R . .

loop_
_atom_site_aniso_label
_atom_site_aniso_U_11
_atom_site_aniso_U_22
_atom_site_aniso_U_33
_atom_site_aniso_U_23
_atom_site_aniso_U_13
_atom_site_aniso_U_12
O1M 0.104(16) 0.104(15) 0.104(16) 0.002(12) -0.044(13) -0.011(13)
C1M 0.09(2) 0.091(19) 0.09(2) 0.002(16) -0.038(17) -0.010(16)
O2M 0.081(15) 0.081(13) 0.081(14) 0.001(11) -0.034(12) -0.009(11)
C2M 0.10(3) 0.10(3) 0.10(3) 0.00(2) -0.04(2) -0.01(2)
C215 0.12(2) 0.12(2) 0.12(2) 0.002(17) -0.050(19) -0.013(18)
C915 0.12(2) 0.12(2) 0.12(2) 0.002(18) -0.050(19) -0.013(18)
O1W 0.100(17) 0.100(16) 0.100(17) 0.002(12) -0.042(13) -0.011(12)
C1 0.050(5) 0.070(5) 0.048(4) 0.003(4) 0.001(4) 0.013(4)
C2 0.060(5) 0.072(5) 0.052(5) 0.023(4) -0.005(4) 0.016(4)
C3 0.054(5) 0.057(4) 0.044(4) 0.018(3) -0.006(4) 0.008(4)
C4 0.052(5) 0.049(4) 0.043(4) 0.007(3) -0.007(3) 0.004(3)
C5 0.043(4) 0.048(4) 0.044(4) 0.006(3) -0.006(3) 0.004(3)
C6 0.046(4) 0.050(4) 0.040(4) 0.006(3) -0.010(3) 0.008(3)
C7 0.041(4) 0.047(4) 0.037(3) -0.002(3) -0.013(3) 0.000(3)
C8 0.040(4) 0.043(3) 0.036(3) 0.001(3) -0.013(3) 0.000(3)
C9 0.050(4) 0.041(3) 0.042(4) -0.001(3) -0.011(3) 0.003(3)
C10 0.047(4) 0.042(3) 0.043(4) -0.003(3) -0.004(3) -0.007(3)
C11 0.043(4) 0.054(4) 0.039(4) -0.006(3) -0.005(3) -0.004(3)
C12 0.047(4) 0.059(4) 0.044(4) 0.002(3) -0.014(3) 0.007(3)
C13 0.044(4) 0.057(4) 0.042(4) 0.009(3) -0.008(3) 0.002(3)
C14 0.042(4) 0.040(3) 0.033(3) 0.003(2) -0.011(3) -0.010(3)
C15 0.060(5) 0.050(4) 0.041(4) 0.006(3) -0.019(3) -0.013(3)
C16 0.070(6) 0.063(5) 0.055(5) 0.009(4) -0.037(4) -0.010(4)
C17 0.057(5) 0.043(4) 0.070(5) 0.011(3) -0.033(4) -0.010(3)
C18 0.039(4) 0.043(4) 0.062(5) 0.005(3) -0.020(3) -0.004(3)
C19 0.047(4) 0.043(3) 0.043(4) -0.002(3) -0.016(3) -0.002(3)
C20 0.049(4) 0.038(3) 0.053(4) -0.002(3) -0.026(3) -0.001(3)
C21 0.049(4) 0.046(4) 0.052(4) -0.003(3) -0.020(4) 0.001(3)
C22 0.045(4) 0.046(4) 0.045(4) 0.002(3) -0.015(3) 0.004(3)
C23 0.044(4) 0.039(3) 0.046(4) 0.004(3) -0.007(3) -0.009(3)
C24 0.044(4) 0.042(3) 0.049(4) -0.002(3) -0.012(3) -0.009(3)
C25 0.041(4) 0.044(4) 0.040(4) 0.003(3) -0.006(3) -0.011(3)
C26 0.036(4) 0.040(3) 0.043(4) 0.000(3) -0.009(3) -0.004(3)
C27 0.037(4) 0.042(3) 0.046(4) -0.003(3) -0.012(3) -0.005(3)
C28 0.043(4) 0.039(4) 0.067(5) -0.007(3) -0.012(4) -0.008(3)
C29 0.042(4) 0.043(4) 0.071(5) -0.004(3) -0.014(4) -0.001(3)
C30 0.036(4) 0.048(4) 0.067(5) -0.004(3) -0.017(4) -0.009(3)
C31 0.050(4) 0.050(4) 0.070(5) -0.013(4) -0.027(4) -0.003(3)
C32 0.042(4) 0.045(4) 0.055(4) -0.007(3) -0.022(3) 0.000(3)
C33 0.037(4) 0.041(3) 0.060(4) -0.011(3) -0.008(3) -0.009(3)
C34 0.040(4) 0.060(5) 0.079(6) -0.019(4) -0.025(4) 0.000(3)
C35 0.042(5) 0.093(7) 0.112(9) -0.047(6) -0.023(5) -0.001(5)
C36 0.040(5) 0.092(8) 0.101(9) -0.048(7) 0.016(5) -0.025(5)
C37 0.042(5) 0.075(6) 0.104(9) -0.033(6) 0.008(5) -0.018(5)
C38 0.055(5) 0.052(4) 0.063(5) -0.014(4) 0.012(4) -0.013(4)
C39 0.048(4) 0.048(4) 0.064(5) -0.009(3) -0.028(4) -0.003(3)
C40 0.043(4) 0.050(4) 0.085(6) 0.004(4) -0.034(4) -0.010(3)
C41 0.044(4) 0.041(4) 0.084(6) -0.005(4) -0.026(4) -0.006(3)
C42 0.049(4) 0.038(4) 0.078(6) -0.007(3) -0.019(4) -0.005(3)
C43 0.042(4) 0.040(3) 0.065(5) -0.005(3) -0.015(4) -0.005(3)
C44 0.037(4) 0.045(4) 0.070(5) -0.008(3) -0.026(4) -0.002(3)
C45 0.043(4) 0.039(3) 0.062(5) -0.005(3) -0.027(4) 0.001(3)
C46 0.040(4) 0.039(3) 0.065(5) -0.001(3) -0.024(4) -0.005(3)
C47 0.047(4) 0.041(4) 0.069(5) -0.009(3) -0.030(4) -0.002(3)
C48 0.044(4) 0.042(3) 0.055(4) -0.002(3) -0.020(3) -0.004(3)
C49 0.065(5) 0.047(4) 0.062(5) -0.005(3) -0.036(4) -0.004(4)
C50 0.072(6) 0.045(4) 0.070(5) 0.001(4) -0.041(5) -0.009(4)
C51 0.051(4) 0.044(4) 0.066(5) -0.002(3) -0.029(4) -0.004(3)
C52 0.040(4) 0.048(4) 0.052(4) -0.005(3) -0.018(3) -0.007(3)
C53 0.052(4) 0.045(4) 0.058(5) -0.008(3) -0.020(4) -0.004(3)
C54 0.058(5) 0.049(4) 0.066(5) -0.010(4) -0.022(4) -0.004(4)
C55 0.067(6) 0.068(5) 0.066(5) -0.009(4) -0.029(5) -0.017(4)
C56 0.054(5) 0.076(6) 0.072(6) -0.015(4) -0.030(4) -0.002(4)
C57 0.042(4) 0.061(5) 0.066(5) -0.014(4) -0.021(4) -0.002(3)
C58 0.067(5) 0.043(4) 0.059(5) 0.002(3) -0.032(4) 0.002(3)
C59 0.074(6) 0.060(5) 0.055(5) -0.003(4) -0.037(4) 0.007(4)
C60 0.070(6) 0.055(4) 0.058(5) -0.007(4) -0.037(4) 0.006(4)
C61 0.050(4) 0.046(4) 0.059(5) -0.003(3) -0.028(4) 0.000(3)
C62 0.049(4) 0.053(4) 0.047(4) 0.001(3) -0.022(3) -0.004(3)
C63 0.050(4) 0.046(4) 0.049(4) 0.000(3) -0.018(3) 0.001(3)
C64 0.045(4) 0.055(4) 0.044(4) 0.002(3) -0.014(3) -0.005(3)
C65 0.060(5) 0.045(4) 0.048(4) 0.002(3) -0.017(4) -0.003(3)
C66 0.055(5) 0.049(4) 0.042(4) 0.005(3) -0.010(3) -0.003(3)
C67 0.059(5) 0.044(4) 0.040(4) 0.001(3) -0.006(3) 0.000(3)
C68 0.071(6) 0.047(4) 0.055(5) 0.002(3) -0.021(4) 0.000(4)
C69 0.093(7) 0.060(5) 0.056(5) 0.000(4) -0.035(5) 0.003(5)
C70 0.078(6) 0.046(4) 0.053(5) -0.001(3) -0.024(4) 0.006(4)
C71 0.054(4) 0.040(3) 0.043(4) -0.001(3) -0.013(3) 0.001(3)
C72 0.060(5) 0.050(4) 0.042(4) 0.006(3) -0.011(4) -0.007(3)
C73 0.056(5) 0.061(5) 0.047(4) 0.003(3) -0.011(4) 0.000(4)
C74 0.073(6) 0.051(4) 0.047(4) -0.002(3) -0.018(4) 0.007(4)
C75 0.065(5) 0.050(4) 0.052(4) 0.001(3) -0.017(4) -0.007(4)
C76 0.068(5) 0.045(4) 0.052(4) 0.007(3) -0.024(4) -0.011(4)
O1 0.070(4) 0.054(3) 0.055(3) 0.005(2) -0.019(3) -0.009(3)
O2 0.055(3) 0.052(3) 0.066(4) 0.008(3) -0.002(3) -0.008(3)
O3 0.048(3) 0.051(3) 0.049(3) 0.011(2) -0.002(2) 0.000(2)
O4 0.060(3) 0.060(3) 0.049(3) 0.021(2) -0.004(3) 0.010(3)
O5 0.058(3) 0.040(2) 0.047(3) 0.004(2) 0.002(2) -0.004(2)
O6 0.045(3) 0.055(3) 0.052(3) 0.001(2) -0.007(2) -0.002(2)
O7 0.054(3) 0.078(4) 0.050(3) 0.024(3) -0.001(3) 0.021(3)
O8 0.068(4) 0.056(3) 0.086(5) -0.024(3) 0.003(3) -0.014(3)
O9 0.071(4) 0.052(3) 0.067(4) 0.007(3) 0.017(3) -0.003(3)
O10 0.049(3) 0.040(3) 0.059(3) -0.011(2) 0.001(2) -0.012(2)
O11 0.047(3) 0.042(3) 0.064(3) -0.004(2) -0.013(3) 0.001(2)
O12 0.038(3) 0.038(3) 0.109(5) -0.008(3) -0.018(3) -0.006(2)
O13 0.042(3) 0.043(3) 0.093(4) -0.011(3) -0.017(3) -0.007(2)
O14 0.042(3) 0.044(3) 0.070(3) -0.013(2) -0.028(3) 0.001(2)
O15 0.051(4) 0.047(3) 0.126(6) -0.009(3) -0.018(4) -0.003(3)
O16 0.058(4) 0.059(3) 0.087(5) -0.020(3) -0.010(3) -0.014(3)
O17 0.052(3) 0.052(3) 0.070(4) -0.006(3) -0.008(3) -0.014(2)
O18 0.050(3) 0.053(3) 0.093(5) -0.005(3) -0.019(3) -0.020(3)
O19 0.053(3) 0.049(3) 0.052(3) -0.007(2) -0.020(3) -0.005(2)
O20 0.068(4) 0.054(3) 0.057(3) 0.000(2) -0.032(3) -0.009(3)
O21 0.052(3) 0.051(3) 0.073(4) 0.003(3) -0.033(3) -0.014(2)
O22 0.075(4) 0.051(3) 0.058(3) -0.004(2) -0.031(3) 0.000(3)
O23 0.071(4) 0.077(4) 0.056(3) -0.014(3) -0.027(3) -0.006(3)
O24 0.060(3) 0.051(3) 0.052(3) -0.009(2) -0.030(3) 0.006(2)
O25 0.095(5) 0.056(3) 0.065(4) -0.015(3) -0.053(4) 0.014(3)
O26 0.065(4) 0.045(3) 0.053(3) 0.009(2) -0.014(3) -0.009(2)
O27 0.087(4) 0.051(3) 0.053(3) 0.005(2) -0.026(3) 0.004(3)
O28 0.085(4) 0.056(3) 0.058(3) 0.001(3) -0.040(3) 0.003(3)
W1 0.0527(2) 0.04447(18) 0.04220(19) 0.00768(13) -0.00513(16) -0.00339(15)
W2 0.0506(2) 0.03970(18) 0.0536(2) -0.00563(14) 0.00452(17) -0.00823(14)
W3 0.0463(2) 0.04077(19) 0.0859(3) -0.00880(17) -0.0079(2) -0.00941(15)
W4 0.0542(2) 0.04716(19) 0.0514(2) -0.00454(14) -0.02660(17) -0.00133(15)
P1 0.061(4) 0.061(3) 0.061(3) 0.001(2) -0.026(3) -0.007(3)
P2 0.067(4) 0.067(4) 0.067(4) 0.001(3) -0.028(3) -0.007(3)
N1 0.049(10) 0.049(8) 0.049(10) 0.001(7) -0.021(8) -0.005(7)
C100 0.071(16) 0.071(15) 0.071(16) 0.001(12) -0.030(13) -0.008(12)
C101 0.067(16) 0.067(14) 0.067(16) 0.001(12) -0.028(13) -0.007(12)
C102 0.071(16) 0.071(17) 0.071(19) 0.001(14) -0.030(14) -0.008(12)
C103 0.067(17) 0.067(15) 0.067(15) 0.001(12) -0.028(14) -0.007(13)
C104 0.071(14) 0.071(13) 0.071(14) 0.001(10) -0.030(12) -0.008(11)
C105 0.059(12) 0.059(11) 0.059(11) 0.001(9) -0.025(10) -0.006(9)
C106 0.091(19) 0.091(17) 0.091(19) 0.002(14) -0.038(16) -0.010(15)
C107 0.10(2) 0.097(19) 0.10(2) 0.002(16) -0.041(17) -0.010(16)
C108 0.088(19) 0.088(17) 0.088(18) 0.002(14) -0.037(15) -0.009(14)
C109 0.15(4) 0.15(3) 0.15(4) 0.00(3) -0.06(3) -0.02(3)
C110 0.12(3) 0.12(3) 0.12(3) 0.00(2) -0.05(3) -0.01(2)
C111 0.09(2) 0.09(2) 0.09(2) 0.002(17) -0.039(18) -0.010(17)
C112 0.12(3) 0.12(3) 0.12(3) 0.00(2) -0.05(2) -0.01(2)
C113 0.12(3) 0.12(3) 0.12(3) 0.00(2) -0.05(2) -0.01(2)
C114 0.12(3) 0.12(3) 0.12(3) 0.00(2) -0.05(2) -0.01(2)
C115 0.12(3) 0.12(3) 0.12(3) 0.00(2) -0.05(2) -0.01(2)
C116 0.12(3) 0.12(3) 0.12(3) 0.00(2) -0.05(2) -0.01(2)
C117 0.12(3) 0.12(3) 0.12(3) 0.00(2) -0.05(2) -0.01(2)
C118 0.061(14) 0.061(13) 0.061(13) 0.001(10) -0.026(12) -0.007(10)
C119 0.060(13) 0.060(11) 0.060(12) 0.001(9) -0.025(10) -0.006(10)
C120 0.065(13) 0.065(12) 0.065(12) 0.001(10) -0.027(11) -0.007(10)
C121 0.077(18) 0.077(16) 0.077(17) 0.001(12) -0.032(14) -0.008(13)
C122 0.073(15) 0.073(13) 0.073(14) 0.001(11) -0.030(12) -0.008(11)
C123 0.078(16) 0.078(14) 0.078(15) 0.001(12) -0.033(13) -0.008(12)
C124 0.054(13) 0.054(12) 0.054(12) 0.001(9) -0.023(10) -0.006(10)
C125 0.08(2) 0.08(2) 0.08(2) 0.001(16) -0.034(18) -0.009(16)
C126 0.06(2) 0.06(2) 0.064(16) 0.001(14) -0.027(17) -0.007(17)
C127 0.10(3) 0.10(3) 0.10(4) 0.00(3) -0.04(3) -0.01(3)
C128 0.074(17) 0.074(16) 0.074(15) 0.001(12) -0.031(13) -0.008(12)
C129 0.063(13) 0.063(12) 0.063(13) 0.001(10) -0.026(11) -0.007(10)
C130 0.070(14) 0.070(13) 0.070(13) 0.001(10) -0.029(11) -0.007(11)
C131 0.11(3) 0.11(2) 0.11(2) 0.002(19) -0.05(2) -0.01(2)
C132 0.083(17) 0.083(15) 0.083(16) 0.002(13) -0.035(14) -0.009(13)
C133 0.084(17) 0.084(16) 0.084(17) 0.002(13) -0.035(14) -0.009(13)
C134 0.11(3) 0.11(2) 0.11(3) 0.00(2) -0.05(2) -0.01(2)
C135 0.085(18) 0.085(16) 0.085(17) 0.002(13) -0.036(14) -0.009(14)
P3 0.088(6) 0.088(6) 0.088(7) 0.002(5) -0.037(5) -0.009(5)
P4 0.138(11) 0.138(11) 0.138(11) 0.003(9) -0.058(9) -0.015(9)
N5 0.10(3) 0.10(2) 0.10(2) 0.00(2) -0.04(2) -0.01(2)
C600 0.11(4) 0.11(3) 0.11(3) 0.00(3) -0.05(3) -0.01(3)
C601 0.11(4) 0.11(4) 0.11(4) 0.00(3) -0.05(3) -0.01(3)
C602 0.11(5) 0.11(5) 0.11(4) 0.00(4) -0.05(4) -0.01(4)
C603 0.11(4) 0.11(5) 0.11(6) 0.00(4) -0.05(4) -0.01(4)
C604 0.11(4) 0.11(3) 0.11(3) 0.00(3) -0.05(3) -0.01(3)
C605 0.11(4) 0.11(3) 0.11(4) 0.00(3) -0.05(3) -0.01(3)
C606 0.10(3) 0.10(2) 0.10(3) 0.002(19) -0.04(2) -0.01(2)
C607 0.10(3) 0.10(2) 0.10(3) 0.002(19) -0.04(2) -0.01(2)
C608 0.10(3) 0.10(2) 0.10(3) 0.002(19) -0.04(2) -0.01(2)
C609 0.10(3) 0.10(3) 0.10(3) 0.00(2) -0.04(2) -0.01(2)
C610 0.10(3) 0.10(3) 0.10(3) 0.00(2) -0.04(2) -0.01(2)
C611 0.10(3) 0.10(3) 0.10(3) 0.00(2) -0.04(2) -0.01(2)
C612 0.09(2) 0.09(2) 0.09(2) 0.002(16) -0.036(18) -0.009(17)
C613 0.09(2) 0.09(2) 0.09(2) 0.002(17) -0.036(19) -0.009(18)
C614 0.09(2) 0.09(2) 0.09(2) 0.002(17) -0.036(19) -0.009(18)
C615 0.09(2) 0.09(2) 0.09(2) 0.002(16) -0.036(18) -0.009(17)
C616 0.09(2) 0.09(2) 0.09(2) 0.002(16) -0.036(18) -0.009(17)
C617 0.09(2) 0.09(2) 0.09(2) 0.002(16) -0.036(18) -0.009(17)
C618 0.14(4) 0.14(4) 0.14(4) 0.00(4) -0.06(4) -0.01(3)
C619 0.14(4) 0.14(4) 0.14(4) 0.00(3) -0.06(4) -0.01(3)
C620 0.14(4) 0.14(4) 0.14(4) 0.00(3) -0.06(4) -0.01(3)
C621 0.14(4) 0.14(4) 0.14(4) 0.00(3) -0.06(4) -0.01(3)
C622 0.14(4) 0.14(4) 0.14(4) 0.00(3) -0.06(4) -0.01(3)
C623 0.14(4) 0.14(4) 0.14(4) 0.00(3) -0.06(3) -0.01(3)
C706 0.12(7) 0.12(7) 0.12(7) 0.00(5) -0.05(6) -0.01(6)
C707 0.12(6) 0.12(5) 0.12(6) 0.00(4) -0.05(5) -0.01(5)
C708 0.12(6) 0.12(6) 0.12(6) 0.00(5) -0.05(5) -0.01(4)
C709 0.12(6) 0.12(7) 0.12(7) 0.00(5) -0.05(6) -0.01(5)
C710 0.12(7) 0.12(6) 0.12(7) 0.00(5) -0.05(6) -0.01(5)
C711 0.12(7) 0.12(8) 0.12(8) 0.00(6) -0.05(6) -0.01(5)
P5 0.083(11) 0.083(9) 0.083(9) 0.002(7) -0.035(8) -0.009(8)
P6 0.100(12) 0.100(12) 0.100(13) 0.002(11) -0.042(10) -0.011(10)
N2 0.067(5) 0.067(4) 0.067(5) 0.001(4) -0.028(4) -0.007(4)
C200 0.074(6) 0.074(6) 0.074(6) 0.001(5) -0.031(5) -0.008(5)
C201 0.074(6) 0.074(6) 0.074(6) 0.001(5) -0.031(5) -0.008(5)
C202 0.076(7) 0.076(6) 0.076(6) 0.001(5) -0.032(5) -0.008(5)
C203 0.090(8) 0.090(7) 0.090(8) 0.002(6) -0.038(7) -0.010(6)
C204 0.072(6) 0.072(6) 0.072(6) 0.001(5) -0.030(5) -0.008(5)
C205 0.085(8) 0.085(7) 0.085(7) 0.002(6) -0.036(6) -0.009(6)
C206 0.090(8) 0.090(8) 0.090(8) 0.002(6) -0.038(7) -0.010(6)
C207 0.108(10) 0.108(9) 0.108(10) 0.002(8) -0.045(8) -0.012(8)
C208 0.073(6) 0.073(6) 0.073(6) 0.001(5) -0.030(5) -0.008(5)
C209 0.075(7) 0.075(6) 0.075(6) 0.001(5) -0.031(5) -0.008(5)
C210 0.083(7) 0.083(7) 0.083(7) 0.002(5) -0.035(6) -0.009(6)
C211 0.091(8) 0.091(7) 0.091(8) 0.002(6) -0.038(7) -0.010(6)
C212 0.075(7) 0.075(6) 0.075(6) 0.001(5) -0.031(5) -0.008(5)
C213 0.092(8) 0.092(8) 0.092(8) 0.002(6) -0.039(7) -0.010(6)
C214 0.127(13) 0.127(12) 0.127(13) 0.002(10) -0.053(11) -0.014(10)
N3 0.077(6) 0.077(5) 0.077(5) 0.001(4) -0.032(5) -0.008(4)
C300 0.090(8) 0.090(7) 0.090(8) 0.002(6) -0.038(7) -0.010(6)
C301 0.096(9) 0.096(8) 0.096(9) 0.002(7) -0.040(7) -0.010(7)
C302 0.100(9) 0.100(9) 0.100(9) 0.002(7) -0.042(8) -0.011(7)
C303 0.111(11) 0.111(10) 0.111(10) 0.002(8) -0.046(9) -0.012(8)
C304 0.083(7) 0.083(7) 0.083(7) 0.002(5) -0.035(6) -0.009(6)
C305 0.089(8) 0.089(7) 0.089(8) 0.002(6) -0.037(7) -0.009(6)
C306 0.106(10) 0.106(9) 0.106(10) 0.002(8) -0.044(8) -0.011(8)
C307 0.122(13) 0.122(11) 0.122(12) 0.002(9) -0.051(10) -0.013(10)
C308 0.077(7) 0.077(6) 0.077(6) 0.001(5) -0.032(5) -0.008(5)
C309 0.102(10) 0.102(9) 0.102(9) 0.002(7) -0.043(8) -0.011(7)
C310 0.107(10) 0.107(9) 0.107(10) 0.002(8) -0.045(8) -0.011(8)
C311 0.134(14) 0.134(13) 0.134(14) 0.002(11) -0.056(11) -0.014(11)
C312 0.135(15) 0.135(13) 0.135(14) 0.002(11) -0.057(12) -0.014(11)
C313 0.135(15) 0.135(13) 0.135(14) 0.002(11) -0.057(12) -0.014(11)
C314 0.135(15) 0.135(14) 0.135(14) 0.002(11) -0.057(12) -0.014(11)
C315 0.135(14) 0.135(13) 0.135(14) 0.002(11) -0.057(12) -0.014(11)
N4 0.126(11) 0.126(10) 0.126(10) 0.002(8) -0.053(9) -0.013(8)
C400 0.126(13) 0.126(12) 0.126(13) 0.002(10) -0.053(11) -0.013(10)
C401 0.146(17) 0.146(15) 0.146(16) 0.003(12) -0.061(14) -0.016(13)
C402 0.17(2) 0.166(19) 0.17(2) 0.003(16) -0.070(17) -0.018(16)
C403 0.20(3) 0.20(2) 0.20(3) 0.00(2) -0.08(2) -0.02(2)
C404 0.126(13) 0.126(12) 0.126(13) 0.002(10) -0.053(11) -0.013(10)
C405 0.146(16) 0.146(15) 0.146(16) 0.003(12) -0.061(13) -0.016(13)
C406 0.17(2) 0.166(19) 0.17(2) 0.003(16) -0.070(17) -0.018(16)
C407 0.20(3) 0.20(2) 0.20(3) 0.00(2) -0.08(2) -0.02(2)
C408 0.126(13) 0.126(12) 0.126(13) 0.002(10) -0.053(11) -0.013(10)
C409 0.146(16) 0.146(15) 0.146(16) 0.003(12) -0.061(13) -0.016(13)
C410 0.17(2) 0.166(19) 0.17(2) 0.003(15) -0.070(17) -0.018(16)
C411 0.20(3) 0.20(2) 0.20(3) 0.00(2) -0.08(2) -0.02(2)
C412 0.126(13) 0.126(12) 0.126(13) 0.002(10) -0.053(11) -0.013(10)
C413 0.146(16) 0.146(15) 0.146(16) 0.003(12) -0.061(13) -0.016(13)
C414 0.17(2) 0.166(19) 0.17(2) 0.003(15) -0.070(16) -0.018(16)
C415 0.20(3) 0.20(2) 0.20(2) 0.004(19) -0.08(2) -0.02(2)

loop_
_atom_type_symbol
_atom_type_description
_atom_type_scat_dispersion_real
_atom_type_scat_dispersion_imag
_atom_type_scat_source
C C 0.0181 0.0091 'International Tables Vol C Tables 4.2.6.8 and 6.1.1.4'
H H 0.0000 0.0000 'International Tables Vol C Tables 4.2.6.8 and 6.1.1.4'
N N 0.0311 0.0180 'International Tables Vol C Tables 4.2.6.8 and 6.1.1.4'
O O 0.0492 0.0322 'International Tables Vol C Tables 4.2.6.8 and 6.1.1.4'
P P 0.2955 0.4335 'International Tables Vol C Tables 4.2.6.8 and 6.1.1.4'
W W -5.4734 5.5774 'International Tables Vol C Tables 4.2.6.8 and 6.1.1.4'

loop_
_geom_angle_atom_site_label_1
_geom_angle_atom_site_label_2
_geom_angle_atom_site_label_3
_geom_angle
_geom_angle_site_symmetry_3
O7 C1 C2 116.3(7) .
O7 C1 C6 120.3(7) .
C2 C1 C6 123.4(8) .
C3 C2 C1 119.8(7) .
O4 C3 C2 126.8(7) .
O4 C3 C4 115.1(7) .
C2 C3 C4 118.1(7) .
O3 C4 C5 124.1(7) .
O3 C4 C3 114.0(6) .
C5 C4 C3 121.9(7) .
C4 C5 C6 120.0(7) .
C7 C6 C1 120.0(7) .
C7 C6 C5 123.2(7) .
C1 C6 C5 116.7(7) .
C6 C7 C8 119.7(6) .
C6 C7 C14 120.2(6) .
C8 C7 C14 120.1(6) .
C7 C8 C9 123.7(6) .
C7 C8 C13 118.6(6) .
C9 C8 C13 117.7(6) .
C10 C9 C8 118.4(7) .
O5 C10 C9 122.3(7) .
O5 C10 C11 115.4(6) .
C9 C10 C11 122.3(7) .
O6 C11 C12 124.5(7) .
O6 C11 C10 115.0(7) .
C12 C11 C10 120.5(7) .
C11 C12 C13 118.0(7) .
O7 C13 C12 116.6(7) .
O7 C13 C8 120.4(6) .
C12 C13 C8 122.9(7) .
C19 C14 C15 118.7(7) .
C19 C14 C7 121.0(6) .
C15 C14 C7 120.3(6) .
C16 C15 C14 120.5(7) .
C17 C16 C15 119.7(8) .
C18 C17 C16 120.9(7) .
C17 C18 C19 119.7(7) .
C14 C19 C18 120.4(7) .
O14 C20 C25 121.1(6) .
O14 C20 C21 114.9(7) .
C25 C20 C21 124.0(7) .
C22 C21 C20 117.0(7) .
O11 C22 C21 125.5(7) .
O11 C22 C23 113.4(7) .
C21 C22 C23 121.0(7) .
O10 C23 C24 123.8(7) .
O10 C23 C22 115.2(6) .
C24 C23 C22 121.0(7) .
C23 C24 C25 119.9(7) .
C26 C25 C20 118.5(6) .
C26 C25 C24 124.4(7) .
C20 C25 C24 116.8(7) .
C25 C26 C27 120.6(7) .
C25 C26 C33 119.2(6) .
C27 C26 C33 120.3(6) .
C26 C27 C32 119.3(6) .
C26 C27 C28 123.8(7) .
C32 C27 C28 116.8(6) .
C29 C28 C27 118.7(7) .
O12 C29 C28 123.9(7) .
O12 C29 C30 113.2(7) .
C28 C29 C30 122.9(7) .
O13 C30 C31 125.5(7) .
O13 C30 C29 116.9(7) .
C31 C30 C29 117.6(7) .
C32 C31 C30 119.0(7) .
C31 C32 O14 115.6(7) .
C31 C32 C27 124.8(7) .
O14 C32 C27 119.6(6) .
C38 C33 C34 120.9(8) .
C38 C33 C26 118.3(8) .
C34 C33 C26 120.8(7) .
C33 C34 C35 121.1(10) .
C34 C35 C36 114.8(11) .
C37 C36 C35 122.6(10) .
C36 C37 C38 119.6(11) .
C33 C38 C37 120.9(11) .
O21 C39 C40 115.2(7) .
O21 C39 C44 120.3(7) .
C40 C39 C44 124.4(8) .
C39 C40 C41 117.5(8) .
O18 C41 C40 124.2(8) .
O18 C41 C42 116.3(8) .
C40 C41 C42 119.5(7) .
O17 C42 C43 122.6(8) .
O17 C42 C41 114.5(7) .
C43 C42 C41 122.9(8) .
C42 C43 C44 118.4(7) .
C39 C44 C45 119.4(8) .
C39 C44 C43 117.1(7) .
C45 C44 C43 123.5(7) .
C46 C45 C44 119.4(7) .
C46 C45 C52 119.4(7) .
C44 C45 C52 121.2(7) .
C45 C46 C51 119.1(7) .
C45 C46 C47 125.3(7) .
C51 C46 C47 115.6(7) .
C48 C47 C46 121.2(7) .
C47 C48 O19 125.2(7) .
C47 C48 C49 121.9(7) .
O19 C48 C49 112.9(7) .
O20 C49 C50 125.0(7) .
O20 C49 C48 116.7(8) .
C50 C49 C48 118.3(8) .
C51 C50 C49 118.4(7) .
O21 C51 C50 115.3(7) .
O21 C51 C46 120.3(7) .
C50 C51 C46 124.4(8) .
C57 C52 C53 119.1(7) .
C57 C52 C45 121.1(7) .
C53 C52 C45 119.7(7) .
C52 C53 C54 120.5(8) .
C55 C54 C53 119.6(8) .
C54 C55 C56 120.6(8) .
C57 C56 C55 118.7(8) .
C52 C57 C56 121.4(8) .
O28 C58 C59 115.8(7) .
O28 C58 C63 120.8(7) .
C59 C58 C63 123.4(7) .
C58 C59 C60 117.4(7) .
O25 C60 C59 124.3(8) .
O25 C60 C61 115.4(7) .
C59 C60 C61 120.2(7) .
O24 C61 C62 124.1(7) .
O24 C61 C60 114.5(7) .
C62 C61 C60 121.4(7) .
C61 C62 C63 119.2(7) .
C58 C63 C62 118.4(7) .
C58 C63 C64 118.8(7) .
C62 C63 C64 122.7(7) .
C65 C64 C63 118.8(7) .
C65 C64 C71 121.8(7) .
C63 C64 C71 119.3(7) .
C64 C65 C70 119.8(7) .
C64 C65 C66 123.2(7) .
C70 C65 C66 117.0(7) .
C67 C66 C65 118.9(7) .
C66 C67 O26 122.7(7) .
C66 C67 C68 123.0(7) .
O26 C67 C68 114.3(7) .
O27 C68 C69 124.5(8) .
O27 C68 C67 116.6(7) .
C69 C68 C67 119.0(7) .
C70 C69 C68 117.8(8) .
C69 C70 O28 116.0(8) .
C69 C70 C65 124.1(8) .
O28 C70 C65 119.8(7) .
C76 C71 C72 120.6(8) .
C76 C71 C64 120.0(7) .
C72 C71 C64 119.3(8) .
C73 C72 C71 119.0(8) .
C72 C73 C74 120.1(8) .
C75 C74 C73 119.6(8) .
C74 C75 C76 120.0(9) .
C71 C76 C75 120.6(8) .
C4 O3 W1 120.1(5) .
C3 O4 W1 115.2(5) .
C10 O5 W2 120.1(5) .
C11 O6 W2 114.5(5) .
C13 O7 C1 121.0(6) .
C23 O10 W2 120.3(5) .
C22 O11 W2 115.8(5) .
C29 O12 W3 120.3(5) .
C30 O13 W3 113.9(5) .
C20 O14 C32 120.5(6) .
C42 O17 W3 119.7(5) .
C41 O18 W3 113.9(6) .
C48 O19 W4 121.2(5) .
C49 O20 W4 114.3(5) .
C51 O21 C39 121.5(6) .
C61 O24 W4 120.0(5) .
C60 O25 W4 115.3(5) .
C67 O26 W1 118.5(5) .
C68 O27 W1 113.5(6) .
C58 O28 C70 121.8(7) .
O1 W1 O2 103.7(3) .
O1 W1 O3 102.0(3) .
O2 W1 O3 91.9(2) .
O1 W1 O26 93.4(3) .
O2 W1 O26 104.6(2) .
O3 W1 O26 154.2(2) .
O1 W1 O4 92.3(3) .
O2 W1 O4 161.5(3) .
O3 W1 O4 75.5(2) .
O26 W1 O4 83.4(2) .
O1 W1 O27 164.7(3) .
O2 W1 O27 89.4(3) .
O3 W1 O27 85.3(2) .
O26 W1 O27 75.4(2) .
O4 W1 O27 76.3(3) .
O8 W2 O9 103.6(4) .
O8 W2 O5 102.8(3) .
O9 W2 O5 92.6(3) .
O8 W2 O10 91.9(3) .
O9 W2 O10 103.0(3) .
O5 W2 O10 155.4(2) .
O8 W2 O11 161.5(3) .
O9 W2 O11 92.2(3) .
O5 W2 O11 85.8(2) .
O10 W2 O11 74.9(2) .
O8 W2 O6 89.6(3) .
O9 W2 O6 163.7(3) .
O5 W2 O6 75.0(2) .
O10 W2 O6 85.7(2) .
O11 W2 O6 76.8(2) .
O15 W3 O16 104.8(3) .
O15 W3 O12 93.4(3) .
O16 W3 O12 103.5(3) .
O15 W3 O17 102.9(3) .
O16 W3 O17 92.4(3) .
O12 W3 O17 153.6(2) .
O15 W3 O13 163.0(3) .
O16 W3 O13 90.4(3) .
O12 W3 O13 75.3(2) .
O17 W3 O13 83.7(2) .
O15 W3 O18 90.4(3) .
O16 W3 O18 162.6(3) .
O12 W3 O18 83.7(2) .
O17 W3 O18 75.7(2) .
O13 W3 O18 76.0(2) .
O23 W4 O22 102.7(3) .
O23 W4 O19 90.8(2) .
O22 W4 O19 104.2(2) .
O23 W4 O24 104.5(3) .
O22 W4 O24 90.7(2) .
O19 W4 O24 155.9(2) .
O23 W4 O25 91.7(3) .
O22 W4 O25 161.7(2) .
O19 W4 O25 86.7(2) .
O24 W4 O25 74.6(2) .
O23 W4 O20 162.2(3) .
O22 W4 O20 91.3(3) .
O19 W4 O20 74.9(2) .
O24 W4 O20 86.1(2) .
O25 W4 O20 77.1(2) .
N1 P1 C124 128.2(10) .
N1 P1 C130 106.7(9) .
C124 P1 C130 110.3(8) .
N1 P1 C118 94.2(8) .
C124 P1 C118 108.9(8) .
C130 P1 C118 105.5(8) .
C106 P2 N1 106.2(9) .
C106 P2 C100 108.7(9) .
N1 P2 C100 102.0(8) .
C106 P2 C112 106.1(11) 2_657
N1 P2 C112 124.5(10) 2_657
C100 P2 C112 108.6(11) 2_657
P1 N1 P2 117.6(10) .
C101 C100 C105 120.0 .
C101 C100 P2 121.6(10) .
C105 C100 P2 118.4(10) .
C100 C101 C102 120.0 .
C103 C102 C101 120.0 .
C102 C103 C104 120.0 .
C105 C104 C103 120.0 .
C104 C105 C100 120.0 .
C107 C106 C111 120.0 .
C107 C106 P2 117.8(12) .
C111 C106 P2 121.8(12) .
C106 C107 C108 120.0 .
C109 C108 C107 120.0 .
C110 C109 C108 120.0 .
C109 C110 C111 120.0 .
C110 C111 C106 120.0 .
C113 C112 C117 120.0 .
C113 C112 P2 120.4(16) 2_657
C117 C112 P2 117.7(16) 2_657
C112 C113 C114 120.0 .
C115 C114 C113 120.0 .
C114 C115 C116 120.0 .
C117 C116 C115 120.0 .
C116 C117 C112 120.0 .
C119 C118 C123 120.0 .
C119 C118 P1 121.6(8) .
C123 C118 P1 118.0(8) .
C120 C119 C118 120.0 .
C119 C120 C121 120.0 .
C122 C121 C120 120.0 .
C121 C122 C123 120.0 .
C122 C123 C118 120.0 .
C125 C124 C129 120.0 .
C125 C124 P1 115.0(10) .
C129 C124 P1 124.9(10) .
C126 C125 C124 120.0 .
C127 C126 C125 120.0 .
C126 C127 C128 120.0 .
C129 C128 C127 120.0 .
C128 C129 C124 120.0 .
C131 C130 C135 120.0 .
C131 C130 P1 122.4(10) .
C135 C130 P1 117.1(10) .
C130 C131 C132 120.0 .
C131 C132 C133 120.0 .
C134 C133 C132 120.0 .
C133 C134 C135 120.0 .
C134 C135 C130 120.0 .
N5 P3 C612 109.2(18) .
N5 P3 C611 113.5(18) .
C612 P3 C611 103.8(15) .
N5 P3 C600 119.2(17) .
C612 P3 C600 107.4(17) .
C611 P3 C600 102.5(15) .
N5 P4 C618 111(2) 2_657
P4 N5 P3 135(3) .
C601 C600 C605 120.0 .
C601 C600 P3 117(2) .
C605 C600 P3 118(2) .
C600 C601 C602 120.0 .
C601 C602 C603 120.0 .
C602 C603 C604 120.0 .
C605 C604 C603 120.0 .
C604 C605 C600 120.0 .
C607 C606 C611 120.0 .
C608 C607 C606 120.0 .
C608 C607 C607 83(3) 2_757
C606 C607 C607 154(3) 2_757
C607 C608 C609 120.0 .
C608 C609 C610 120.0 .
C611 C610 C609 120.0 .
C610 C611 C606 120.0 .
C610 C611 P3 126.8(16) .
C606 C611 P3 113.2(16) .
C613 C612 C617 120(3) .
C613 C612 P3 116(3) .
C617 C612 P3 124(3) .
C614 C613 C612 120(4) .
C613 C614 C615 120(4) .
C616 C615 C614 120(3) .
C617 C616 C615 120(3) .
C616 C617 C612 120(3) .
C619 C618 C623 120.0 .
C619 C618 P4 129(3) 2_657
C623 C618 P4 110(3) 2_657
C620 C619 C618 120.0 .
C621 C620 C619 120.0 .
C620 C621 C622 120.0 .
C623 C622 C621 120.0 .
C622 C623 C618 120.0 .
C707 C706 C711 120.0 .
C707 C706 P6 115(4) .
C711 C706 P6 125(4) .
C706 C707 C708 120.0 .
C709 C708 C707 120.0 .
C708 C709 C710 120.0 .
C709 C710 C711 120.0 .
C710 C711 C706 120.0 .
C212 N2 C204 109.4(7) .
C212 N2 C208 113.6(7) .
C204 N2 C208 108.8(7) .
C212 N2 C200 106.7(8) .
C204 N2 C200 110.7(7) .
C208 N2 C200 107.7(7) .
C201 C200 N2 112.6(9) .
C200 C201 C202 108.8(9) .
C203 C202 C201 109.1(10) .
C205 C204 N2 114.4(9) .
C204 C205 C206 110.0(10) .
C207 C206 C205 115.5(11) .
C209 C208 N2 111.4(8) .
C208 C209 C210 109.4(9) .
C211 C210 C209 112.5(9) .
N2 C212 C213 113.1(9) .
C214 C213 C212 112.6(11) .
C215 C214 C915 91.3(19) .
C215 C214 C213 118.7(15) .
C915 C214 C213 111.2(13) .
C300 N3 C312 110.2(10) .
C300 N3 C308 108.6(8) .
C312 N3 C308 113.8(10) .
C300 N3 C304 110.9(9) .
C312 N3 C304 104.6(10) .
C308 N3 C304 108.6(8) .
N3 C300 C301 111.7(10) .
C302 C301 C300 109.8(11) .
C301 C302 C303 110.5(11) .
C305 C304 N3 113.8(9) .
C304 C305 C306 106.8(10) .
C307 C306 C305 111.5(13) .
C309 C308 N3 114.2(9) .
C308 C309 C310 107.4(11) .
C309 C310 C311 110.2(12) .
C313 C312 N3 111.8(15) .
C312 C313 C314 109.6(16) .
C315 C314 C313 110.1(15) .
C408 N4 C400 110.6(12) .
C408 N4 C412 111.8(11) .
C400 N4 C412 104.4(11) .
C408 N4 C404 104.4(11) .
C400 N4 C404 111.8(11) .
C412 N4 C404 114.0(11) .
C401 C400 N4 115.2(12) .
C400 C401 C402 110.2(13) .
C403 C402 C401 111.9(15) .
C405 C404 N4 110.6(11) .
C404 C405 C406 107.6(12) .
C407 C406 C405 110.6(14) .
N4 C408 C409 112.4(12) .
C410 C409 C408 109.7(12) .
C409 C410 C411 112.2(14) .
N4 C412 C413 111.7(11) .
C412 C413 C414 104.3(11) .
C415 C414 C413 106.5(13) .

loop_
_geom_bond_atom_site_label_1
_geom_bond_atom_site_label_2
_geom_bond_distance
_geom_bond_site_symmetry_2
O1M C1M 1.33(4) .
O2M C2M 1.43(5) .
C215 C214 1.18(3) .
C915 C214 1.41(3) .
C1 O7 1.365(10) .
C1 C2 1.388(12) .
C1 C6 1.413(11) .
C2 C3 1.385(11) .
C3 O4 1.284(9) .
C3 C4 1.457(10) .
C4 O3 1.351(9) .
C4 C5 1.363(10) .
C5 C6 1.448(10) .
C6 C7 1.385(10) .
C7 C8 1.407(10) .
C7 C14 1.477(10) .
C8 C9 1.432(10) .
C8 C13 1.433(10) .
C9 C10 1.383(10) .
C10 O5 1.339(9) .
C10 C11 1.418(11) .
C11 O6 1.292(9) .
C11 C12 1.383(11) .
C12 C13 1.394(10) .
C13 O7 1.360(9) .
C14 C19 1.392(9) .
C14 C15 1.403(10) .
C15 C16 1.389(11) .
C16 C17 1.382(12) .
C17 C18 1.375(11) .
C18 C19 1.398(10) .
C20 O14 1.358(8) .
C20 C25 1.407(11) .
C20 C21 1.422(10) .
C21 C22 1.365(11) .
C22 O11 1.312(8) .
C22 C23 1.438(11) .
C23 O10 1.343(8) .
C23 C24 1.375(10) .
C24 C25 1.432(10) .
C25 C26 1.377(10) .
C26 C27 1.391(9) .
C26 C33 1.518(10) .
C27 C32 1.408(10) .
C27 C28 1.459(10) .
C28 C29 1.362(10) .
C29 O12 1.339(9) .
C29 C30 1.453(11) .
C30 O13 1.266(9) .
C30 C31 1.412(10) .
C31 C32 1.365(10) .
C32 O14 1.369(8) .
C33 C38 1.382(11) .
C33 C34 1.387(12) .
C34 C35 1.389(12) .
C35 C36 1.506(17) .
C36 C37 1.318(18) .
C37 C38 1.382(14) .
C39 O21 1.367(10) .
C39 C40 1.389(11) .
C39 C44 1.411(10) .
C40 C41 1.397(13) .
C41 O18 1.304(10) .
C41 C42 1.427(12) .
C42 O17 1.358(10) .
C42 C43 1.367(11) .
C43 C44 1.449(11) .
C44 C45 1.414(11) .
C45 C46 1.408(11) .
C45 C52 1.480(10) .
C46 C51 1.423(10) .
C46 C47 1.427(11) .
C47 C48 1.339(11) .
C48 O19 1.350(9) .
C48 C49 1.445(10) .
C49 O20 1.285(10) .
C49 C50 1.402(12) .
C50 C51 1.371(12) .
C51 O21 1.364(10) .
C52 C57 1.394(11) .
C52 C53 1.409(10) .
C53 C54 1.414(11) .
C54 C55 1.391(13) .
C55 C56 1.423(13) .
C56 C57 1.406(12) .
C58 O28 1.352(9) .
C58 C59 1.381(11) .
C58 C63 1.417(11) .
C59 C60 1.422(11) .
C60 O25 1.280(9) .
C60 C61 1.422(11) .
C61 O24 1.321(9) .
C61 C62 1.383(10) .
C62 C63 1.423(10) .
C63 C64 1.436(10) .
C64 C65 1.407(11) .
C64 C71 1.473(11) .
C65 C70 1.421(12) .
C65 C66 1.446(11) .
C66 C67 1.351(10) .
C67 O26 1.362(9) .
C67 C68 1.430(12) .
C68 O27 1.283(9) .
C68 C69 1.413(12) .
C69 C70 1.372(11) .
C70 O28 1.375(10) .
C71 C76 1.391(12) .
C71 C72 1.412(10) .
C72 C73 1.400(12) .
C73 C74 1.431(13) .
C74 C75 1.393(12) .
C75 C76 1.396(12) .
O1 W1 1.726(6) .
O2 W1 1.736(6) .
O3 W1 1.981(5) .
O4 W1 2.182(5) .
O5 W2 1.973(5) .
O6 W2 2.187(5) .
O8 W2 1.700(7) .
O9 W2 1.739(7) .
O10 W2 1.985(5) .
O11 W2 2.171(5) .
O12 W3 1.984(5) .
O13 W3 2.187(5) .
O15 W3 1.729(7) .
O16 W3 1.741(7) .
O17 W3 1.992(5) .
O18 W3 2.190(7) .
O19 W4 1.988(5) .
O20 W4 2.194(6) .
O22 W4 1.735(6) .
O23 W4 1.721(7) .
O24 W4 1.995(5) .
O25 W4 2.160(6) .
O26 W1 1.993(5) .
O27 W1 2.194(6) .
P1 N1 1.609(17) .
P1 C124 1.802(14) .
P1 C130 1.813(14) .
P1 C118 1.856(12) .
P2 C106 1.749(16) .
P2 N1 1.798(18) .
P2 C100 1.847(14) .
P2 C112 1.86(2) 2_657
C100 C101 1.3900 .
C100 C105 1.3900 .
C101 C102 1.3900 .
C102 C103 1.3900 .
C103 C104 1.3900 .
C104 C105 1.3900 .
C106 C107 1.3900 .
C106 C111 1.3900 .
C107 C108 1.3900 .
C108 C109 1.3900 .
C109 C110 1.3900 .
C110 C111 1.3900 .
C112 C113 1.3900 .
C112 C117 1.3900 .
C112 P2 1.86(2) 2_657
C113 C114 1.3900 .
C114 C115 1.3900 .
C115 C116 1.3900 .
C116 C117 1.3900 .
C118 C119 1.3900 .
C118 C123 1.3900 .
C119 C120 1.3900 .
C120 C121 1.3900 .
C121 C122 1.3900 .
C122 C123 1.3900 .
C124 C125 1.3900 .
C124 C129 1.3900 .
C125 C126 1.3900 .
C126 C127 1.3900 .
C127 C128 1.3900 .
C128 C129 1.3900 .
C130 C131 1.3900 .
C130 C135 1.3900 .
C131 C132 1.3900 .
C132 C133 1.3900 .
C133 C134 1.3900 .
C134 C135 1.3900 .
P3 N5 1.57(4) .
P3 C612 1.77(3) .
P3 C611 1.79(2) .
P3 C600 1.96(3) .
P4 N5 1.56(4) .
P4 C618 1.61(3) 2_657
C600 C601 1.3900 .
C600 C605 1.3900 .
C601 C602 1.3900 .
C602 C603 1.3900 .
C603 C604 1.3900 .
C604 C605 1.3900 .
C606 C607 1.3900 .
C606 C611 1.3900 .
C607 C608 1.3900 .
C607 C607 2.01(4) 2_757
C608 C609 1.3900 .
C609 C610 1.3900 .
C610 C611 1.3900 .
C612 C613 1.39(5) .
C612 C617 1.39(5) .
C613 C614 1.39(5) .
C614 C615 1.39(5) .
C615 C616 1.39(5) .
C616 C617 1.39(4) .
C618 C619 1.3900 .
C618 C623 1.3900 .
C618 P4 1.61(3) 2_657
C619 C620 1.3900 .
C620 C621 1.3900 .
C621 C622 1.3900 .
C622 C623 1.3900 .
C706 C707 1.3900 .
C706 C711 1.3900 .
C706 P6 1.73(5) .
C707 C708 1.3900 .
C708 C709 1.3900 .
C709 C710 1.3900 .
C710 C711 1.3900 .
N2 C212 1.530(13) .
N2 C204 1.541(12) .
N2 C208 1.546(12) .
N2 C200 1.578(13) .
C200 C201 1.484(14) .
C201 C202 1.555(15) .
C202 C203 1.478(15) .
C204 C205 1.510(14) .
C205 C206 1.541(16) .
C206 C207 1.473(16) .
C208 C209 1.516(14) .
C209 C210 1.548(14) .
C210 C211 1.538(16) .
C212 C213 1.543(15) .
C213 C214 1.529(19) .
N3 C300 1.509(14) .
N3 C312 1.516(19) .
N3 C308 1.542(13) .
N3 C304 1.549(14) .
C300 C301 1.563(16) .
C301 C302 1.515(17) .
C302 C303 1.584(18) .
C304 C305 1.498(16) .
C305 C306 1.596(18) .
C306 C307 1.340(19) .
C308 C309 1.504(15) .
C309 C310 1.513(18) .
C310 C311 1.582(19) .
C312 C313 1.48(2) .
C313 C314 1.58(2) .
C314 C315 1.57(2) .
N4 C408 1.512(13) .
N4 C400 1.529(14) .
N4 C412 1.552(13) .
N4 C404 1.574(14) .
C400 C401 1.508(14) .
C401 C402 1.526(15) .
C402 C403 1.514(16) .
C404 C405 1.536(15) .
C405 C406 1.597(15) .
C406 C407 1.500(16) .
C408 C409 1.553(15) .
C409 C410 1.531(15) .
C410 C411 1.546(16) .
C412 C413 1.562(15) .
C413 C414 1.645(15) .
C414 C415 1.496(17) .
